data_4515889
loop_
_publ_author_name
'Berti, Beatrice'
'Ciabatti, Iacopo'
'Femoni, Cristina'
'Iapalucci, Maria Carmela'
'Zacchini, Stefano'

_publ_section_title
;
 Cluster Core Isomerism Induced by Crystal Packing Effects in the
 [HCo<sub>15</sub>Pd<sub>9</sub>C<sub>3</sub>(CO)<sub>38</sub>]<sup>2-</sup>
 Molecular Nanocluster.
;
_journal_issue 10
_journal_name_full 'ACS omega'
_journal_page_first 13239
_journal_page_last 13250
_journal_paper_doi 10.1021/acsomega.8b02109
_journal_volume 3
_journal_year 2018
_chemical_formula_sum 'C81.5 H41 Cl5 Co15 O38 P2 Pd9'
_chemical_formula_weight 3708.88
_space_group_crystal_system triclinic
_space_group_IT_number 2
_space_group_name_Hall '-P 1'
_space_group_name_H-M_alt 'P -1'
_atom_sites_solution_hydrogens geom
_audit_creation_method SHELXL-2014/7
_cell_angle_alpha 96.767(3)
_cell_angle_beta 99.948(3)
_cell_angle_gamma 93.099(3)
_cell_formula_units_Z 2
_cell_length_a 13.0138(7)
_cell_length_b 13.0903(7)
_cell_length_c 31.0230(16)
_cell_measurement_reflns_used 9902
_cell_measurement_temperature 296(2)
_cell_measurement_theta_max 28.951
_cell_measurement_theta_min 2.228
_cell_volume 5154.2(5)
_computing_cell_refinement 'APEX2 (Bruker AXS, 2006)'
_computing_data_collection 'APEX2 (Bruker AXS, 2006)'
_computing_data_reduction 'SAINT (Bruker AXS, 2004)'
_computing_molecular_graphics 'SCHAKAL99 (Keller, 1999)'
_computing_publication_material 'XCIF (Bruker AXS, 2001)'
_computing_structure_refinement 'SHELXL-2014/7 (Sheldrick, 2014)'
_computing_structure_solution 'SHELXL-2014/7 (Sheldrick, 2014)'
_diffrn_ambient_temperature 296(2)
_diffrn_measured_fraction_theta_full 0.998
_diffrn_measured_fraction_theta_max 0.998
_diffrn_measurement_device_type 'CCD area detector'
_diffrn_measurement_method 'phi and omega scans'
_diffrn_radiation_monochromator graphite
_diffrn_radiation_source 'fine-focus sealed tube'
_diffrn_radiation_type MoK\a
_diffrn_radiation_wavelength 0.71073
_diffrn_reflns_av_R_equivalents 0.0603
_diffrn_reflns_av_unetI/netI 0.0536
_diffrn_reflns_Laue_measured_fraction_full 0.998
_diffrn_reflns_Laue_measured_fraction_max 0.998
_diffrn_reflns_limit_h_max 15
_diffrn_reflns_limit_h_min -15
_diffrn_reflns_limit_k_max 15
_diffrn_reflns_limit_k_min -15
_diffrn_reflns_limit_l_max 36
_diffrn_reflns_limit_l_min -36
_diffrn_reflns_number 74443
_diffrn_reflns_point_group_measured_fraction_full 0.998
_diffrn_reflns_point_group_measured_fraction_max 0.998
_diffrn_reflns_theta_full 25.027
_diffrn_reflns_theta_max 25.027
_diffrn_reflns_theta_min 1.593
_exptl_absorpt_coefficient_mu 4.105
_exptl_absorpt_correction_T_max 0.2107
_exptl_absorpt_correction_T_min 0.0675
_exptl_absorpt_correction_type empirical
_exptl_absorpt_process_details
;
 Data were corrected for Lorentz polarization and absorption
 effects (empirical absorption corrections SADABS).
 R(int) = 0.1627 (selected reflections only, before parameter refinement)
 R(int) = 0.0745 (selected reflections only, after parameter refinement)
;
_exptl_crystal_colour black
_exptl_crystal_density_diffrn 2.390
_exptl_crystal_description plate
_exptl_crystal_F_000 3536
_exptl_crystal_size_max 0.220
_exptl_crystal_size_mid 0.200
_exptl_crystal_size_min 0.150
_refine_diff_density_max 1.695
_refine_diff_density_min -0.972
_refine_diff_density_rms 0.133
_refine_ls_extinction_method none
_refine_ls_goodness_of_fit_ref 1.051
_refine_ls_hydrogen_treatment constr
_refine_ls_matrix_type full
_refine_ls_number_parameters 1335
_refine_ls_number_reflns 18204
_refine_ls_number_restraints 582
_refine_ls_restrained_S_all 1.070
_refine_ls_R_factor_all 0.0685
_refine_ls_R_factor_gt 0.0496
_refine_ls_shift/su_max 0.002
_refine_ls_shift/su_mean 0.000
_refine_ls_structure_factor_coef Fsqd
_refine_ls_weighting_details 'w=1/[\s^2^(Fo^2^)+(0.0556P)^2^+21.1206P] where P=(Fo^2^+2Fc^2^)/3'
_refine_ls_weighting_scheme calc
_refine_ls_wR_factor_gt 0.1252
_refine_ls_wR_factor_ref 0.1367
_reflns_Friedel_coverage 0.000
_reflns_number_gt 14093
_reflns_number_total 18204
_reflns_threshold_expression 'I > 2\s(I)'
_cod_data_source_file ao8b02109_si_001.cif
_cod_data_source_block 6
_cod_original_formula_sum 'C81.50 H41 Cl5 Co15 O38 P2 Pd9'
_cod_database_code 4515889
_shelx_shelxl_version_number 2014/7
_shelx_space_group_comment
;
The symmetry employed for this shelxl refinement is uniquely defined
by the following loop, which should always be used as a source of
symmetry information in preference to the above space-group names.
They are only intended as comments.
;
_shelx_estimated_absorpt_t_min 0.465
_shelx_estimated_absorpt_t_max 0.578

loop_
_space_group_symop_operation_xyz
'x, y, z'
'-x, -y, -z'

loop_
_atom_site_label
_atom_site_type_symbol
_atom_site_fract_x
_atom_site_fract_y
_atom_site_fract_z
_atom_site_U_iso_or_equiv
_atom_site_adp_type
_atom_site_occupancy
_atom_site_site_symmetry_order
_atom_site_calc_flag
_atom_site_refinement_flags_posn
_atom_site_refinement_flags_adp
_atom_site_refinement_flags_occupancy
_atom_site_disorder_assembly
_atom_site_disorder_group
Pd1 Pd 0.95020(4) 1.07998(4) 0.26348(2) 0.03649(14) Uani 1 1 d . . . . .
Pd2 Pd 0.87696(4) 0.93390(4) 0.19486(2) 0.03760(14) Uani 1 1 d . . . . .
Pd3 Pd 1.05893(4) 0.91142(4) 0.24762(2) 0.03526(13) Uani 1 1 d . . . . .
Pd4 Pd 0.94081(6) 0.78493(6) 0.28906(3) 0.0459(2) Uani 0.8290(16) 1 d . . P A 1
Pd5 Pd 0.76026(6) 0.84464(7) 0.24921(3) 0.0472(2) Uani 0.8290(16) 1 d . . P A 1
Pd6 Pd 0.87153(7) 0.96146(6) 0.32065(3) 0.0480(2) Uani 0.8290(16) 1 d . . P A 1
Pd7 Pd 1.09802(11) 1.01449(11) 0.33255(5) 0.0499(3) Uani 0.8290(16) 1 d . . P A 1
Pd8 Pd 0.73242(10) 1.05741(10) 0.23243(4) 0.0484(3) Uani 0.8290(16) 1 d . . P A 1
Pd9 Pd 0.94407(10) 0.73490(9) 0.19439(4) 0.0543(3) Uani 0.8290(16) 1 d . . P A 1
Pd41 Pd 0.8843(4) 0.7712(3) 0.25613(15) 0.0590(14) Uani 0.1710(16) 1 d . . P A 2
Pd51 Pd 0.7621(3) 0.9249(5) 0.26645(17) 0.0714(15) Uani 0.1710(16) 1 d . . P A 2
Pd61 Pd 0.9422(4) 0.9253(3) 0.32319(12) 0.0535(13) Uani 0.1710(16) 1 d . . P A 2
Pd71 Pd 1.1267(5) 1.0472(6) 0.3240(3) 0.0544(16) Uani 0.1710(16) 1 d . . P A 2
Pd81 Pd 0.7436(5) 1.0783(5) 0.2138(2) 0.0566(15) Uani 0.1710(16) 1 d . . P A 2
Pd91 Pd 0.9844(5) 0.7494(5) 0.1823(2) 0.0515(14) Uani 0.1710(16) 1 d . . P A 2
Co1 Co 1.13313(8) 0.81828(8) 0.33571(3) 0.0429(2) Uani 1 1 d . . . . .
Co2 Co 1.26074(7) 0.92747(8) 0.29522(3) 0.0402(2) Uani 1 1 d . . . . .
Co3 Co 1.21401(8) 0.80447(8) 0.22401(3) 0.0420(2) Uani 1 1 d . . . . .
Co4 Co 1.08302(8) 0.68260(7) 0.25916(4) 0.0423(2) Uani 1 1 d . . . . .
Co5 Co 1.26964(8) 0.73411(9) 0.29993(4) 0.0487(3) Uani 1 1 d . . . . .
Co6 Co 0.96978(8) 1.13908(8) 0.36108(4) 0.0459(3) Uani 1 1 d . . . . .
Co7 Co 0.76461(8) 1.12246(8) 0.31806(4) 0.0451(3) Uani 1 1 d . . . . .
Co8 Co 0.82468(8) 1.25220(8) 0.26401(4) 0.0440(2) Uani 1 1 d . . . . .
Co9 Co 1.01172(8) 1.27030(8) 0.30359(4) 0.0492(3) Uani 1 1 d . . . . .
Co10 Co 0.85937(9) 1.29235(9) 0.34767(4) 0.0520(3) Uani 1 1 d . . . . .
Co11 Co 0.62887(8) 0.89058(8) 0.18321(4) 0.0471(3) Uani 1 1 d . . . . .
Co12 Co 0.73876(11) 0.96644(11) 0.12761(5) 0.0819(5) Uani 1 1 d . . . . .
Co13 Co 0.83523(9) 0.79880(10) 0.11846(4) 0.0550(3) Uani 1 1 d . . . . .
Co14 Co 0.73515(9) 0.71551(8) 0.17583(4) 0.0524(3) Uani 1 1 d . . . . .
Co15 Co 0.63868(9) 0.78434(9) 0.10982(4) 0.0523(3) Uani 1 1 d . . . . .
C1 C 1.1563(5) 0.8149(5) 0.2769(2) 0.0386(16) Uani 1 1 d . . . . .
C2 C 0.8951(5) 1.1779(5) 0.3073(2) 0.0362(16) Uani 1 1 d . . . . .
C3 C 0.7490(6) 0.8496(6) 0.1582(2) 0.0417(17) Uani 1 1 d . . . . .
C4 C 1.3867(7) 0.6687(7) 0.3057(3) 0.061(2) Uani 1 1 d . . . . .
C5 C 1.2434(7) 0.7315(6) 0.3584(3) 0.052(2) Uani 1 1 d . . . . .
C6 C 1.3755(7) 0.8775(9) 0.3262(3) 0.070(3) Uani 1 1 d . . . . .
C7 C 1.1750(7) 0.5857(7) 0.2751(3) 0.060(2) Uani 1 1 d . . . . .
C8 C 1.3105(7) 0.7171(7) 0.2129(3) 0.060(2) Uani 1 1 d . . . . .
C9 C 1.3033(6) 0.9343(6) 0.2389(3) 0.0479(19) Uani 1 1 d . . . . .
C10 C 1.3024(8) 1.0580(7) 0.3149(3) 0.066(3) Uani 1 1 d . . . . .
C11 C 1.1892(7) 0.9296(7) 0.3757(3) 0.053(2) Uani 1 1 d . . . . .
C12 C 1.0446(7) 0.7673(7) 0.3677(3) 0.060(2) Uani 1 1 d . . . . .
C13 C 0.9700(7) 0.6225(6) 0.2776(3) 0.055(2) Uani 1 1 d . . . . .
C14 C 1.0584(7) 0.6267(6) 0.2011(3) 0.054(2) Uani 1 1 d . . . . .
C15 C 1.1661(7) 0.8337(7) 0.1692(3) 0.056(2) Uani 1 1 d . . . . .
C16 C 0.8669(7) 1.4124(7) 0.3807(3) 0.058(2) Uani 1 1 d . . . . .
C17 C 0.9491(7) 1.2273(7) 0.4080(3) 0.062(2) Uani 1 1 d . . . . .
C18 C 1.0567(6) 1.3889(7) 0.3381(3) 0.052(2) Uani 1 1 d . . . . .
C19 C 0.7333(7) 1.2317(6) 0.3619(3) 0.053(2) Uani 1 1 d . . . . .
C20 C 0.7672(7) 1.3590(7) 0.2941(3) 0.063(2) Uani 1 1 d . . . . .
C21 C 1.1117(7) 1.1712(8) 0.3724(3) 0.064(2) Uani 1 1 d . . . . .
C22 C 0.9560(7) 1.0201(7) 0.3863(3) 0.060(2) Uani 1 1 d . . . . .
C23 C 1.1216(7) 1.2443(7) 0.2771(3) 0.053(2) Uani 1 1 d . . . . .
C24 C 0.9401(7) 1.3284(6) 0.2498(3) 0.054(2) Uani 1 1 d . . . . .
C25 C 0.7471(8) 1.2609(9) 0.2122(4) 0.077(3) Uani 1 1 d . . . . .
C26 C 0.6439(7) 1.1278(7) 0.2791(3) 0.062(2) Uani 1 1 d . . . . .
C27 C 0.7190(7) 1.0245(8) 0.3480(3) 0.063(2) Uani 1 1 d . . . . .
C28 C 0.5316(7) 0.7799(8) 0.0661(3) 0.069(3) Uani 1 1 d . . . . .
C29 C 0.7323(8) 0.7312(9) 0.0709(3) 0.072(3) Uani 1 1 d . . . . .
C30 C 0.6549(7) 0.9923(7) 0.0804(3) 0.063(2) Uani 1 1 d . . . . .
C31 C 0.6121(8) 0.6570(7) 0.1312(3) 0.064(2) Uani 1 1 d . . . . .
C32 C 0.5029(8) 0.8453(7) 0.1518(3) 0.062(2) Uani 1 1 d . . . . .
C33 C 0.9336(9) 0.7167(9) 0.1065(4) 0.088(3) Uani 1 1 d . . . . .
C34 C 0.8707(12) 0.9015(10) 0.0887(4) 0.106(4) Uani 1 1 d . U . . .
C35 C 0.8100(9) 0.6061(8) 0.1672(4) 0.079(3) Uani 1 1 d . . . . .
C36 C 0.6843(9) 0.6686(9) 0.2206(4) 0.079(3) Uani 1 1 d . . . . .
C37 C 0.5943(7) 0.8800(8) 0.2364(3) 0.064(2) Uani 1 1 d . . . . .
C38 C 0.6047(8) 1.0265(8) 0.1739(4) 0.072(3) Uani 1 1 d . U . . .
C39 C 0.8229(8) 1.0835(8) 0.1400(3) 0.066(3) Uani 1 1 d . . . . .
C40 C 0.8054(7) 0.8072(7) 0.3136(3) 0.056(2) Uani 1 1 d . . . . .
C41 C 1.0214(6) 1.0297(6) 0.2101(3) 0.0448(18) Uani 1 1 d . . . . .
O4 O 1.4636(6) 0.6313(7) 0.3106(3) 0.099(3) Uani 1 1 d . U . . .
O5 O 1.2728(5) 0.7017(6) 0.3913(2) 0.077(2) Uani 1 1 d . . . . .
O6 O 1.4533(5) 0.8872(6) 0.3506(2) 0.081(2) Uani 1 1 d . . . . .
O7 O 1.1973(5) 0.5030(5) 0.2767(3) 0.081(2) Uani 1 1 d . . . . .
O8 O 1.3706(6) 0.6647(6) 0.2018(3) 0.090(2) Uani 1 1 d . U . . .
O9 O 1.3532(5) 0.9854(5) 0.2208(2) 0.0753(19) Uani 1 1 d . . . . .
O10 O 1.3427(7) 1.1388(6) 0.3266(3) 0.098(3) Uani 1 1 d . U . . .
O11 O 1.2405(5) 0.9661(5) 0.4085(2) 0.0724(19) Uani 1 1 d . . . . .
O12 O 0.9981(5) 0.7306(6) 0.3907(2) 0.080(2) Uani 1 1 d . . . . .
O13 O 0.9157(5) 0.5613(5) 0.2876(3) 0.078(2) Uani 1 1 d . U . . .
O14 O 1.0702(5) 0.5638(5) 0.1729(2) 0.079(2) Uani 1 1 d . . . . .
O15 O 1.1461(6) 0.8557(6) 0.1353(2) 0.086(2) Uani 1 1 d . U . . .
O16 O 0.8712(6) 1.4894(5) 0.4018(3) 0.086(2) Uani 1 1 d . U . . .
O17 O 0.9594(6) 1.2584(6) 0.4445(2) 0.087(2) Uani 1 1 d . . . . .
O18 O 1.0882(5) 1.4656(5) 0.3581(2) 0.0743(19) Uani 1 1 d . . . . .
O19 O 0.6725(5) 1.2459(5) 0.3841(2) 0.078(2) Uani 1 1 d . . . . .
O20 O 0.7125(5) 1.4249(5) 0.2930(2) 0.0734(18) Uani 1 1 d . . . . .
O21 O 1.1902(5) 1.2094(5) 0.3924(2) 0.0749(19) Uani 1 1 d . . . . .
O22 O 0.9602(6) 0.9701(5) 0.4150(2) 0.078(2) Uani 1 1 d . . . . .
O23 O 1.1907(5) 1.2371(6) 0.2600(2) 0.078(2) Uani 1 1 d . . . . .
O24 O 0.9657(5) 1.3803(5) 0.2256(2) 0.0689(17) Uani 1 1 d . . . . .
O25 O 0.7028(7) 1.2817(7) 0.1798(3) 0.109(3) Uani 1 1 d . U . . .
O26 O 0.5575(5) 1.1450(7) 0.2706(2) 0.093(2) Uani 1 1 d . U . . .
O27 O 0.6784(6) 0.9753(6) 0.3687(3) 0.087(2) Uani 1 1 d . . . . .
O28 O 0.4621(6) 0.7788(7) 0.0387(3) 0.111(3) Uani 1 1 d . U . . .
O29 O 0.7259(7) 0.6839(8) 0.0370(3) 0.119(3) Uani 1 1 d . U . . .
O30 O 0.6042(7) 1.0151(7) 0.0496(3) 0.100(3) Uani 1 1 d . U . . .
O31 O 0.5550(6) 0.5843(6) 0.1257(3) 0.099(3) Uani 1 1 d . U . . .
O32 O 0.4141(5) 0.8316(6) 0.1399(2) 0.080(2) Uani 1 1 d . . . . .
O33 O 0.9873(7) 0.6655(8) 0.0896(3) 0.126(4) Uani 1 1 d . U . . .
O34 O 0.9198(10) 0.9439(9) 0.0675(4) 0.169(5) Uani 1 1 d . U . . .
O35 O 0.8288(7) 0.5222(6) 0.1575(4) 0.114(3) Uani 1 1 d . U . . .
O36 O 0.6458(7) 0.6227(7) 0.2429(3) 0.103(3) Uani 1 1 d . U . . .
O37 O 0.5446(6) 0.8730(7) 0.2635(3) 0.098(3) Uani 1 1 d . U . . .
O38 O 0.5479(6) 1.0876(5) 0.1660(2) 0.081(2) Uani 1 1 d . . . . .
O39 O 0.8744(6) 1.1565(5) 0.1432(2) 0.083(2) Uani 1 1 d . . . . .
O40 O 0.7613(6) 0.7618(6) 0.3345(3) 0.087(2) Uani 1 1 d . U . . .
O41 O 1.0667(5) 1.0710(4) 0.18731(19) 0.0539(14) Uani 1 1 d . . . . .
P1 P 0.62992(17) 0.61337(17) 0.44426(7) 0.0465(5) Uani 1 1 d . U . . .
C101 C 0.7016(8) 0.6783(8) 0.4102(3) 0.074(3) Uani 1 1 d . U . . .
H10A H 0.7567 0.7237 0.4285 0.111 Uiso 1 1 calc R U . . .
H10B H 0.7312 0.6285 0.3916 0.111 Uiso 1 1 calc R U . . .
H10C H 0.6556 0.7177 0.3923 0.111 Uiso 1 1 calc R U . . .
C102 C 0.5281(4) 0.5296(4) 0.41014(18) 0.053(2) Uani 1 1 d G U . . .
C103 C 0.5514(4) 0.4621(5) 0.3757(2) 0.075(3) Uani 1 1 d G U . . .
H103 H 0.6195 0.4622 0.3702 0.091 Uiso 1 1 calc R U . . .
C104 C 0.4731(6) 0.3946(5) 0.34942(19) 0.086(3) Uani 1 1 d G U . . .
H104 H 0.4887 0.3495 0.3264 0.103 Uiso 1 1 calc R U . . .
C105 C 0.3713(5) 0.3945(5) 0.3576(2) 0.088(3) Uani 1 1 d G U . . .
H105 H 0.3189 0.3493 0.3400 0.105 Uiso 1 1 calc R U . . .
C106 C 0.3480(4) 0.4619(5) 0.3920(2) 0.080(3) Uani 1 1 d G U . . .
H106 H 0.2799 0.4618 0.3975 0.096 Uiso 1 1 calc R U . . .
C107 C 0.4263(4) 0.5295(4) 0.41830(18) 0.061(2) Uani 1 1 d G U . . .
H107 H 0.4107 0.5746 0.4413 0.074 Uiso 1 1 calc R U . . .
C108 C 0.5746(4) 0.7078(4) 0.47815(17) 0.0489(19) Uani 1 1 d G U . . .
C109 C 0.5117(5) 0.7774(5) 0.45794(16) 0.070(3) Uani 1 1 d G U . . .
H109 H 0.4992 0.7745 0.4274 0.083 Uiso 1 1 calc R U . . .
C110 C 0.4674(5) 0.8514(5) 0.4834(2) 0.092(3) Uani 1 1 d G U . . .
H110 H 0.4253 0.8979 0.4699 0.111 Uiso 1 1 calc R U . . .
C111 C 0.4860(6) 0.8557(5) 0.5291(2) 0.087(3) Uani 1 1 d G U . . .
H111 H 0.4564 0.9052 0.5462 0.105 Uiso 1 1 calc R U . . .
C112 C 0.5490(6) 0.7861(5) 0.54933(15) 0.081(3) Uani 1 1 d G U . . .
H112 H 0.5614 0.7890 0.5799 0.098 Uiso 1 1 calc R U . . .
C113 C 0.5932(5) 0.7121(4) 0.52385(17) 0.060(2) Uani 1 1 d G U . . .
H113 H 0.6353 0.6656 0.5374 0.071 Uiso 1 1 calc R U . . .
C114 C 0.7152(4) 0.5385(4) 0.47686(17) 0.0456(18) Uani 1 1 d G U . . .
C115 C 0.6868(4) 0.4350(4) 0.47793(19) 0.058(2) Uani 1 1 d G U . . .
H115 H 0.6228 0.4053 0.4621 0.069 Uiso 1 1 calc R U . . .
C116 C 0.7540(5) 0.3760(3) 0.5027(2) 0.073(3) Uani 1 1 d G U . . .
H116 H 0.7350 0.3068 0.5034 0.088 Uiso 1 1 calc R U . . .
C117 C 0.8497(5) 0.4205(5) 0.5263(2) 0.078(3) Uani 1 1 d G U . . .
H117 H 0.8947 0.3810 0.5429 0.094 Uiso 1 1 calc R U . . .
C118 C 0.8781(4) 0.5239(5) 0.5253(2) 0.087(3) Uani 1 1 d G U . . .
H118 H 0.9421 0.5537 0.5411 0.104 Uiso 1 1 calc R U . . .
C119 C 0.8108(4) 0.5829(4) 0.5005(2) 0.069(3) Uani 1 1 d G U . . .
H119 H 0.8298 0.6521 0.4998 0.083 Uiso 1 1 calc R U . . .
P2 P 0.1179(2) 0.29856(19) 0.09491(9) 0.0617(6) Uani 1 1 d . U . . .
C201 C 0.1146(10) 0.3143(8) 0.1518(3) 0.083(3) Uani 1 1 d . U . . .
H20A H 0.1837 0.3350 0.1681 0.125 Uiso 1 1 calc R U . . .
H20B H 0.0682 0.3663 0.1582 0.125 Uiso 1 1 calc R U . . .
H20C H 0.0902 0.2502 0.1601 0.125 Uiso 1 1 calc R U . . .
C202 C -0.0091(6) 0.2610(8) 0.0665(3) 0.101(3) Uani 1 1 d G U . . .
C203 C -0.0266(8) 0.1802(8) 0.0321(4) 0.135(4) Uani 1 1 d G U . . .
H203 H 0.0296 0.1472 0.0236 0.162 Uiso 1 1 calc R U . . .
C204 C -0.1280(10) 0.1488(7) 0.0104(3) 0.156(4) Uani 1 1 d G U . . .
H204 H -0.1396 0.0947 -0.0126 0.187 Uiso 1 1 calc R U . . .
C205 C -0.2119(7) 0.1981(9) 0.0232(4) 0.149(4) Uani 1 1 d G U . . .
H205 H -0.2798 0.1770 0.0087 0.179 Uiso 1 1 calc R U . . .
C206 C -0.1945(7) 0.2788(9) 0.0576(4) 0.153(4) Uani 1 1 d G U . . .
H206 H -0.2507 0.3118 0.0661 0.183 Uiso 1 1 calc R U . . .
C207 C -0.0931(9) 0.3103(7) 0.0792(3) 0.131(4) Uani 1 1 d G U . . .
H207 H -0.0814 0.3643 0.1022 0.157 Uiso 1 1 calc R U . . .
C208 C 0.1604(5) 0.4167(4) 0.0777(2) 0.064(2) Uani 1 1 d G U . . .
C209 C 0.2337(5) 0.4862(5) 0.10587(18) 0.076(2) Uani 1 1 d G U . . .
H209 H 0.2593 0.4724 0.1343 0.091 Uiso 1 1 calc R U . . .
C210 C 0.2687(5) 0.5763(5) 0.0915(2) 0.089(3) Uani 1 1 d G U . . .
H210 H 0.3177 0.6228 0.1104 0.107 Uiso 1 1 calc R U . . .
C211 C 0.2304(6) 0.5969(4) 0.0490(3) 0.091(3) Uani 1 1 d G U . . .
H211 H 0.2538 0.6572 0.0394 0.110 Uiso 1 1 calc R U . . .
C212 C 0.1571(6) 0.5274(6) 0.02084(19) 0.091(3) Uani 1 1 d G U . . .
H212 H 0.1314 0.5412 -0.0076 0.109 Uiso 1 1 calc R U . . .
C213 C 0.1221(5) 0.4373(5) 0.0352(2) 0.080(3) Uani 1 1 d G U . . .
H213 H 0.0731 0.3908 0.0163 0.096 Uiso 1 1 calc R U . . .
C214 C 0.2071(5) 0.2036(5) 0.0848(2) 0.069(2) Uani 1 1 d G U . . .
C215 C 0.2719(6) 0.2159(5) 0.0543(2) 0.091(3) Uani 1 1 d G U . . .
H215 H 0.2691 0.2737 0.0394 0.109 Uiso 1 1 calc R U . . .
C216 C 0.3410(6) 0.1418(7) 0.0459(3) 0.106(3) Uani 1 1 d G U . . .
H216 H 0.3844 0.1500 0.0255 0.128 Uiso 1 1 calc R U . . .
C217 C 0.3452(6) 0.0554(6) 0.0681(3) 0.110(3) Uani 1 1 d G U . . .
H217 H 0.3914 0.0058 0.0625 0.132 Uiso 1 1 calc R U . . .
C218 C 0.2804(7) 0.0431(5) 0.0986(3) 0.106(3) Uani 1 1 d G U . . .
H218 H 0.2833 -0.0147 0.1134 0.127 Uiso 1 1 calc R U . . .
C219 C 0.2114(6) 0.1172(6) 0.1070(2) 0.090(3) Uani 1 1 d G U . . .
H219 H 0.1680 0.1090 0.1274 0.107 Uiso 1 1 calc R U . . .
C301 C 0.426(5) 0.297(3) 0.1739(14) 0.179(9) Uiso 0.342(9) 1 d D U P B 1
H30A H 0.3714 0.2865 0.1477 0.215 Uiso 0.342(9) 1 calc R U P B 1
H30B H 0.4767 0.2465 0.1714 0.215 Uiso 0.342(9) 1 calc R U P B 1
Cl1 Cl 0.4852(16) 0.4263(17) 0.1837(8) 0.213(8) Uiso 0.342(9) 1 d D U P B 1
Cl2 Cl 0.3736(17) 0.2953(18) 0.2225(7) 0.217(8) Uiso 0.342(9) 1 d D U P B 1
C311 C 0.478(2) 0.335(3) 0.2073(6) 0.185(8) Uiso 0.658(9) 1 d D U P B 2
H31A H 0.4716 0.2639 0.2124 0.222 Uiso 0.658(9) 1 calc R U P B 2
H31B H 0.5478 0.3645 0.2206 0.222 Uiso 0.658(9) 1 calc R U P B 2
Cl11 Cl 0.4552(9) 0.3436(9) 0.1499(4) 0.200(4) Uiso 0.658(9) 1 d D U P B 2
Cl21 Cl 0.3850(8) 0.4043(8) 0.2308(3) 0.184(4) Uiso 0.658(9) 1 d D U P B 2
C401 C 0.2393(14) 0.0446(12) 0.5166(7) 0.171(6) Uani 1 1 d D U . . .
H40A H 0.2655 0.0700 0.5474 0.206 Uiso 1 1 calc R U . . .
H40B H 0.2972 0.0483 0.5008 0.206 Uiso 1 1 calc R U . . .
Cl3 Cl 0.1451(5) 0.1198(4) 0.49568(18) 0.172(2) Uani 1 1 d D U . . .
Cl4 Cl 0.1873(5) -0.0879(4) 0.5118(2) 0.200(3) Uani 1 1 d D U . . .
C501 C 0.518(3) 0.517(2) 0.9787(10) 0.139(12) Uiso 0.5 1 d D U P C -1
H50A H 0.5557 0.4827 0.9574 0.167 Uiso 0.5 1 calc R U P C -1
H50B H 0.4503 0.4783 0.9725 0.167 Uiso 0.5 1 calc R U P C -1
Cl5 Cl 0.4832(19) 0.6189(16) 0.9513(8) 0.339(11) Uiso 0.5 1 d D U P C -1
Cl6 Cl 0.5730(18) 0.4598(17) 1.0243(8) 0.326(11) Uiso 0.5 1 d D U P C -1

loop_
_atom_site_aniso_label
_atom_site_aniso_U_11
_atom_site_aniso_U_22
_atom_site_aniso_U_33
_atom_site_aniso_U_23
_atom_site_aniso_U_13
_atom_site_aniso_U_12
Pd1 0.0411(3) 0.0372(3) 0.0318(3) 0.0042(2) 0.0062(2) 0.0107(2)
Pd2 0.0355(3) 0.0392(3) 0.0378(3) 0.0043(2) 0.0060(2) 0.0036(2)
Pd3 0.0359(3) 0.0332(3) 0.0375(3) 0.0084(2) 0.0052(2) 0.0067(2)
Pd4 0.0386(4) 0.0414(4) 0.0609(6) 0.0112(4) 0.0132(4) 0.0090(3)
Pd5 0.0427(4) 0.0567(6) 0.0412(4) 0.0143(4) 0.0003(3) 0.0000(3)
Pd6 0.0527(5) 0.0385(4) 0.0519(5) 0.0018(3) 0.0100(4) 0.0035(4)
Pd7 0.0506(8) 0.0525(8) 0.0427(6) -0.0013(5) -0.0020(5) 0.0197(6)
Pd8 0.0382(5) 0.0491(6) 0.0527(7) -0.0056(5) 0.0006(5) 0.0060(4)
Pd9 0.0633(8) 0.0382(5) 0.0543(7) -0.0007(4) -0.0079(5) 0.0146(5)
Pd41 0.073(3) 0.057(2) 0.048(3) 0.0018(19) 0.022(2) -0.018(2)
Pd51 0.051(2) 0.089(4) 0.076(3) -0.003(3) 0.029(2) -0.006(2)
Pd61 0.059(3) 0.069(3) 0.033(2) 0.0111(18) 0.0129(18) -0.011(2)
Pd71 0.044(3) 0.059(4) 0.056(4) -0.007(3) 0.010(2) 0.003(2)
Pd81 0.055(3) 0.055(3) 0.054(4) 0.002(3) -0.006(3) 0.014(2)
Pd91 0.063(4) 0.038(2) 0.052(3) 0.000(2) 0.011(2) 0.006(2)
Co1 0.0414(6) 0.0523(6) 0.0377(6) 0.0125(5) 0.0087(4) 0.0082(5)
Co2 0.0357(5) 0.0397(5) 0.0434(6) 0.0033(4) 0.0042(4) 0.0017(4)
Co3 0.0463(6) 0.0406(6) 0.0421(6) 0.0063(4) 0.0135(5) 0.0090(4)
Co4 0.0415(6) 0.0350(5) 0.0509(6) 0.0079(4) 0.0085(5) 0.0030(4)
Co5 0.0469(6) 0.0530(6) 0.0508(6) 0.0165(5) 0.0094(5) 0.0207(5)
Co6 0.0449(6) 0.0474(6) 0.0439(6) 0.0052(5) 0.0024(5) 0.0080(5)
Co7 0.0389(5) 0.0486(6) 0.0491(6) 0.0044(5) 0.0127(5) 0.0027(5)
Co8 0.0450(6) 0.0380(5) 0.0474(6) 0.0061(5) 0.0031(5) 0.0050(4)
Co9 0.0413(6) 0.0471(6) 0.0567(7) -0.0065(5) 0.0131(5) -0.0023(5)
Co10 0.0476(6) 0.0501(6) 0.0560(7) -0.0129(5) 0.0160(5) 0.0039(5)
Co11 0.0441(6) 0.0513(6) 0.0431(6) 0.0032(5) 0.0024(5) 0.0026(5)
Co12 0.0611(8) 0.0683(9) 0.1072(12) 0.0519(8) -0.0313(8) -0.0157(7)
Co13 0.0495(6) 0.0744(8) 0.0438(6) 0.0142(6) 0.0090(5) 0.0123(6)
Co14 0.0636(7) 0.0391(6) 0.0519(7) 0.0099(5) 0.0027(5) -0.0033(5)
Co15 0.0488(6) 0.0589(7) 0.0434(6) 0.0024(5) -0.0033(5) -0.0010(5)
C1 0.038(4) 0.036(4) 0.043(4) 0.005(3) 0.006(3) 0.007(3)
C2 0.039(4) 0.038(4) 0.030(4) -0.003(3) 0.005(3) 0.006(3)
C3 0.039(4) 0.043(4) 0.042(4) 0.009(3) 0.002(3) -0.001(3)
C4 0.049(5) 0.073(6) 0.067(6) 0.025(5) 0.009(4) 0.011(5)
C5 0.054(5) 0.052(5) 0.052(5) 0.018(4) 0.006(4) 0.018(4)
C6 0.046(5) 0.107(8) 0.060(6) 0.027(5) 0.007(5) 0.018(5)
C7 0.057(5) 0.052(5) 0.075(6) 0.015(4) 0.017(5) 0.012(4)
C8 0.068(6) 0.052(5) 0.066(6) 0.010(4) 0.021(5) 0.012(5)
C9 0.045(4) 0.053(5) 0.048(5) 0.009(4) 0.015(4) 0.002(4)
C10 0.078(7) 0.055(6) 0.064(6) -0.007(5) 0.018(5) -0.005(5)
C11 0.058(5) 0.066(5) 0.037(5) 0.012(4) 0.006(4) 0.015(4)
C12 0.062(6) 0.068(6) 0.057(6) 0.015(5) 0.023(5) 0.014(5)
C13 0.054(5) 0.040(4) 0.073(6) 0.009(4) 0.012(4) 0.004(4)
C14 0.057(5) 0.046(5) 0.060(6) 0.009(4) 0.013(4) 0.011(4)
C15 0.051(5) 0.054(5) 0.063(6) 0.006(4) 0.014(4) 0.000(4)
C16 0.051(5) 0.058(5) 0.066(6) 0.004(5) 0.014(4) 0.016(4)
C17 0.056(5) 0.066(6) 0.060(6) -0.013(5) 0.010(5) 0.006(4)
C18 0.048(5) 0.057(5) 0.049(5) 0.005(4) 0.007(4) 0.002(4)
C19 0.051(5) 0.053(5) 0.058(5) 0.006(4) 0.011(4) 0.011(4)
C20 0.064(6) 0.041(5) 0.091(7) 0.005(5) 0.030(5) 0.006(4)
C21 0.052(5) 0.085(7) 0.053(5) 0.001(5) 0.011(5) 0.004(5)
C22 0.062(6) 0.059(5) 0.062(6) 0.010(5) 0.014(5) 0.011(4)
C23 0.048(5) 0.056(5) 0.053(5) 0.010(4) 0.006(4) 0.000(4)
C24 0.058(5) 0.044(5) 0.060(6) 0.007(4) 0.010(4) 0.010(4)
C25 0.056(6) 0.100(8) 0.074(7) 0.029(6) -0.002(5) -0.001(5)
C26 0.054(6) 0.068(6) 0.063(6) 0.001(5) 0.011(5) 0.010(5)
C27 0.056(5) 0.070(6) 0.066(6) 0.018(5) 0.015(5) -0.009(5)
C28 0.054(5) 0.088(7) 0.056(6) -0.013(5) -0.001(5) 0.005(5)
C29 0.072(6) 0.107(8) 0.037(5) 0.008(5) 0.006(5) 0.014(6)
C30 0.058(5) 0.066(6) 0.063(6) 0.016(5) 0.004(5) 0.009(5)
C31 0.068(6) 0.056(6) 0.063(6) 0.000(5) 0.006(5) -0.008(5)
C32 0.065(6) 0.060(6) 0.055(6) 0.006(4) -0.004(5) -0.002(5)
C33 0.065(7) 0.088(8) 0.107(9) -0.004(7) 0.006(6) 0.025(6)
C34 0.145(8) 0.093(7) 0.089(7) 0.022(6) 0.044(7) 0.004(6)
C35 0.078(7) 0.064(7) 0.095(8) 0.009(6) 0.011(6) 0.023(6)
C36 0.094(8) 0.083(7) 0.069(7) 0.026(6) 0.027(6) 0.013(6)
C37 0.052(5) 0.079(7) 0.064(6) 0.019(5) 0.012(5) 0.004(5)
C38 0.062(5) 0.062(5) 0.082(6) 0.015(5) -0.017(5) -0.004(4)
C39 0.064(6) 0.075(7) 0.060(6) 0.028(5) 0.000(5) -0.004(5)
C40 0.061(5) 0.071(6) 0.047(5) 0.027(4) 0.024(4) 0.016(4)
C41 0.054(5) 0.034(4) 0.053(5) 0.012(3) 0.022(4) 0.006(3)
O4 0.065(4) 0.116(6) 0.129(7) 0.042(5) 0.019(4) 0.047(4)
O5 0.086(5) 0.094(5) 0.058(4) 0.028(4) 0.011(4) 0.038(4)
O6 0.049(4) 0.112(6) 0.078(5) 0.022(4) -0.010(4) 0.010(4)
O7 0.077(5) 0.041(4) 0.122(6) 0.021(4) 0.004(4) 0.011(3)
O8 0.101(5) 0.089(5) 0.098(6) 0.020(4) 0.046(5) 0.055(5)
O9 0.078(5) 0.077(5) 0.075(5) 0.011(4) 0.032(4) -0.018(4)
O10 0.108(6) 0.056(4) 0.132(7) -0.012(4) 0.050(5) -0.018(4)
O11 0.084(5) 0.079(4) 0.046(4) -0.002(3) -0.009(3) 0.020(4)
O12 0.073(4) 0.104(6) 0.078(5) 0.045(4) 0.031(4) 0.012(4)
O13 0.072(4) 0.049(4) 0.126(6) 0.026(4) 0.040(4) -0.001(3)
O14 0.082(5) 0.075(5) 0.074(5) -0.017(4) 0.014(4) 0.025(4)
O15 0.080(5) 0.122(6) 0.055(4) 0.034(4) 0.002(4) -0.007(4)
O16 0.090(5) 0.060(4) 0.101(6) -0.027(4) 0.021(4) 0.016(4)
O17 0.110(6) 0.089(5) 0.056(4) -0.009(4) 0.007(4) 0.022(4)
O18 0.071(4) 0.060(4) 0.080(5) -0.023(4) 0.007(4) -0.007(3)
O19 0.072(4) 0.087(5) 0.083(5) -0.008(4) 0.045(4) 0.014(4)
O20 0.078(4) 0.063(4) 0.085(5) 0.013(3) 0.020(4) 0.029(4)
O21 0.059(4) 0.076(5) 0.079(5) 0.002(4) -0.010(4) 0.001(3)
O22 0.113(6) 0.067(4) 0.060(4) 0.018(4) 0.021(4) 0.008(4)
O23 0.061(4) 0.091(5) 0.088(5) -0.002(4) 0.041(4) 0.000(4)
O24 0.073(4) 0.068(4) 0.068(4) 0.023(3) 0.012(3) -0.006(3)
O25 0.117(7) 0.112(6) 0.086(6) 0.036(5) -0.028(5) -0.004(5)
O26 0.055(4) 0.138(7) 0.078(5) -0.007(4) -0.004(4) 0.029(4)
O27 0.079(5) 0.096(6) 0.095(6) 0.024(4) 0.036(4) -0.010(4)
O28 0.083(5) 0.147(8) 0.082(5) 0.002(5) -0.033(5) 0.006(5)
O29 0.103(6) 0.187(9) 0.058(5) -0.024(5) 0.013(4) 0.014(6)
O30 0.105(6) 0.110(6) 0.078(5) 0.032(5) -0.014(4) 0.012(5)
O31 0.098(6) 0.079(5) 0.103(6) 0.005(4) -0.014(5) -0.038(4)
O32 0.050(4) 0.101(5) 0.081(5) -0.006(4) 0.003(4) -0.005(4)
O33 0.108(6) 0.140(8) 0.119(7) -0.027(6) 0.005(5) 0.060(6)
O34 0.212(11) 0.169(9) 0.185(10) 0.101(8) 0.136(9) 0.053(8)
O35 0.085(5) 0.075(5) 0.171(9) -0.011(5) 0.010(5) 0.015(4)
O36 0.120(7) 0.102(6) 0.092(6) 0.026(5) 0.033(5) -0.017(5)
O37 0.060(4) 0.165(8) 0.082(5) 0.049(5) 0.027(4) 0.015(5)
O38 0.077(5) 0.071(4) 0.084(5) 0.010(4) -0.024(4) 0.018(4)
O39 0.096(5) 0.069(4) 0.082(5) 0.034(4) 0.003(4) -0.027(4)
O40 0.092(5) 0.098(5) 0.088(5) 0.051(4) 0.039(4) 0.000(4)
O41 0.064(4) 0.048(3) 0.055(4) 0.018(3) 0.022(3) -0.001(3)
P1 0.0489(12) 0.0508(12) 0.0426(11) 0.0121(9) 0.0104(9) 0.0082(9)
C101 0.090(7) 0.080(7) 0.067(6) 0.029(5) 0.037(6) 0.018(6)
C102 0.061(5) 0.055(5) 0.039(4) 0.006(4) -0.003(4) 0.013(4)
C103 0.074(6) 0.077(6) 0.069(6) -0.009(5) 0.004(5) 0.020(5)
C104 0.100(7) 0.077(6) 0.069(6) -0.012(5) -0.006(5) 0.019(5)
C105 0.093(6) 0.068(6) 0.088(6) 0.010(5) -0.021(5) 0.006(5)
C106 0.067(6) 0.074(7) 0.094(8) 0.019(6) -0.005(6) -0.003(5)
C107 0.058(5) 0.061(5) 0.062(6) 0.011(4) 0.003(4) 0.006(4)
C108 0.049(4) 0.041(4) 0.054(5) 0.008(4) 0.001(4) 0.004(3)
C109 0.080(7) 0.059(6) 0.067(6) 0.011(5) 0.001(5) 0.019(5)
C110 0.092(6) 0.073(6) 0.111(7) 0.010(5) 0.012(6) 0.031(5)
C111 0.086(6) 0.078(6) 0.093(7) -0.014(5) 0.019(5) 0.019(5)
C112 0.092(8) 0.082(7) 0.065(6) -0.009(5) 0.011(6) 0.011(6)
C113 0.074(6) 0.046(5) 0.057(5) -0.001(4) 0.008(5) 0.014(4)
C114 0.046(4) 0.053(5) 0.041(4) 0.010(3) 0.012(3) 0.008(4)
C115 0.066(5) 0.054(5) 0.054(5) 0.012(4) 0.008(4) 0.009(4)
C116 0.084(7) 0.065(6) 0.078(7) 0.028(5) 0.014(6) 0.024(5)
C117 0.082(7) 0.091(8) 0.065(6) 0.021(6) 0.004(5) 0.042(6)
C118 0.063(6) 0.101(8) 0.084(8) 0.008(6) -0.021(6) 0.016(6)
C119 0.067(6) 0.066(6) 0.069(6) 0.006(5) -0.003(5) 0.006(5)
P2 0.0700(15) 0.0580(14) 0.0648(15) 0.0218(11) 0.0232(12) 0.0091(12)
C201 0.116(8) 0.066(6) 0.079(7) 0.017(5) 0.044(6) 0.010(6)
C202 0.094(5) 0.102(5) 0.112(5) 0.053(4) 0.013(4) 0.005(4)
C203 0.123(6) 0.126(6) 0.147(6) 0.045(5) -0.010(5) -0.006(5)
C204 0.151(7) 0.141(7) 0.168(7) 0.050(6) -0.005(6) -0.009(6)
C205 0.140(7) 0.148(7) 0.162(7) 0.069(6) 0.008(6) -0.012(6)
C206 0.142(6) 0.164(7) 0.160(7) 0.073(6) 0.016(6) 0.001(6)
C207 0.119(6) 0.144(6) 0.138(6) 0.066(5) 0.019(5) 0.002(5)
C208 0.070(4) 0.063(4) 0.066(4) 0.020(3) 0.021(4) 0.012(3)
C209 0.080(5) 0.073(5) 0.079(5) 0.024(4) 0.019(4) 0.002(4)
C210 0.093(5) 0.081(5) 0.095(5) 0.019(4) 0.020(5) -0.008(4)
C211 0.094(5) 0.087(5) 0.099(5) 0.035(5) 0.021(5) -0.002(4)
C212 0.094(5) 0.094(5) 0.090(5) 0.042(4) 0.015(4) -0.001(4)
C213 0.082(5) 0.079(5) 0.083(5) 0.025(4) 0.014(4) 0.000(4)
C214 0.079(4) 0.069(4) 0.067(4) 0.020(4) 0.025(4) 0.012(4)
C215 0.107(5) 0.092(5) 0.084(5) 0.018(4) 0.039(4) 0.022(5)
C216 0.117(6) 0.107(6) 0.107(6) 0.017(5) 0.047(5) 0.028(5)
C217 0.113(6) 0.106(6) 0.122(6) 0.018(5) 0.041(5) 0.027(5)
C218 0.111(6) 0.098(5) 0.122(6) 0.030(5) 0.041(5) 0.024(5)
C219 0.097(5) 0.083(5) 0.103(5) 0.030(4) 0.040(5) 0.020(4)
C401 0.190(9) 0.160(8) 0.172(9) 0.019(7) 0.048(7) 0.036(7)
Cl3 0.231(6) 0.115(3) 0.152(4) 0.026(3) -0.012(4) -0.003(3)
Cl4 0.257(6) 0.136(4) 0.256(6) 0.058(4) 0.145(5) 0.059(4)

loop_
_atom_type_symbol
_atom_type_description
_atom_type_scat_dispersion_real
_atom_type_scat_dispersion_imag
_atom_type_scat_source
C C 0.0033 0.0016 'International Tables Vol C Tables 4.2.6.8 and 6.1.1.4'
H H 0.0000 0.0000 'International Tables Vol C Tables 4.2.6.8 and 6.1.1.4'
O O 0.0106 0.0060 'International Tables Vol C Tables 4.2.6.8 and 6.1.1.4'
P P 0.1023 0.0942 'International Tables Vol C Tables 4.2.6.8 and 6.1.1.4'
Co Co 0.3494 0.9721 'International Tables Vol C Tables 4.2.6.8 and 6.1.1.4'
Pd Pd -0.9988 1.0072 'International Tables Vol C Tables 4.2.6.8 and 6.1.1.4'
Cl Cl 0.1484 0.1585 'International Tables Vol C Tables 4.2.6.8 and 6.1.1.4'

loop_
_geom_angle_atom_site_label_1
_geom_angle_atom_site_label_2
_geom_angle_atom_site_label_3
_geom_angle
C2 Pd1 C41 158.9(3)
C2 Pd1 Co9 45.8(2)
C41 Pd1 Co9 116.0(2)
C2 Pd1 Pd2 139.1(2)
C41 Pd1 Pd2 51.6(2)
Co9 Pd1 Pd2 156.15(4)
C2 Pd1 Pd3 148.4(2)
C41 Pd1 Pd3 48.9(2)
Co9 Pd1 Pd3 131.75(3)
Pd2 Pd1 Pd3 59.48(2)
C2 Pd1 Pd6 73.2(2)
C41 Pd1 Pd6 127.9(2)
Co9 Pd1 Pd6 110.50(3)
Pd2 Pd1 Pd6 90.71(3)
Pd3 Pd1 Pd6 82.80(3)
C2 Pd1 Pd71 93.5(3)
C41 Pd1 Pd71 91.8(3)
Co9 Pd1 Pd71 77.79(16)
Pd2 Pd1 Pd71 119.35(16)
Pd3 Pd1 Pd71 60.23(16)
C2 Pd1 Pd8 77.1(2)
C41 Pd1 Pd8 106.8(2)
Co9 Pd1 Pd8 111.39(4)
Pd2 Pd1 Pd8 62.38(3)
Pd3 Pd1 Pd8 116.86(3)
Pd6 Pd1 Pd8 75.34(4)
C2 Pd1 Co8 41.3(2)
C41 Pd1 Co8 122.7(2)
Co9 Pd1 Co8 54.07(3)
Pd2 Pd1 Co8 111.94(3)
Pd3 Pd1 Co8 170.13(3)
Pd6 Pd1 Co8 102.93(3)
Pd71 Pd1 Co8 128.69(16)
Pd8 Pd1 Co8 58.04(3)
C2 Pd1 Pd81 83.3(2)
C41 Pd1 Pd81 96.4(3)
Co9 Pd1 Pd81 109.30(14)
Pd2 Pd1 Pd81 58.53(14)
Pd3 Pd1 Pd81 117.27(14)
Pd71 Pd1 Pd81 165.2(2)
Co8 Pd1 Pd81 55.45(14)
C2 Pd1 Pd7 91.0(2)
C41 Pd1 Pd7 98.5(2)
Co9 Pd1 Pd7 85.23(4)
Pd2 Pd1 Pd7 115.12(4)
Pd3 Pd1 Pd7 59.20(3)
Pd6 Pd1 Pd7 62.81(3)
Pd8 Pd1 Pd7 138.14(5)
Co8 Pd1 Pd7 130.54(4)
C2 Pd1 Pd61 87.8(2)
C41 Pd1 Pd61 112.4(2)
Co9 Pd1 Pd61 114.38(9)
Pd2 Pd1 Pd61 89.36(8)
Pd3 Pd1 Pd61 64.21(10)
Pd71 Pd1 Pd61 58.91(15)
Co8 Pd1 Pd61 122.75(10)
Pd81 Pd1 Pd61 106.45(18)
C3 Pd2 C41 159.3(3)
C3 Pd2 Co12 46.2(2)
C41 Pd2 Co12 118.2(2)
C3 Pd2 Pd3 141.1(2)
C41 Pd2 Pd3 49.3(2)
Co12 Pd2 Pd3 162.73(5)
C3 Pd2 Pd1 146.4(2)
C41 Pd2 Pd1 49.7(2)
Co12 Pd2 Pd1 122.98(4)
Pd3 Pd2 Pd1 60.92(2)
C3 Pd2 Pd81 86.3(3)
C41 Pd2 Pd81 99.2(2)
Co12 Pd2 Pd81 65.61(14)
Pd3 Pd2 Pd81 123.87(13)
Pd1 Pd2 Pd81 63.78(14)
C3 Pd2 Co13 43.7(2)
C41 Pd2 Co13 119.2(2)
Co12 Pd2 Co13 58.14(5)
Pd3 Pd2 Co13 114.43(3)
Pd1 Pd2 Co13 168.81(4)
Pd81 Pd2 Co13 121.70(14)
C3 Pd2 Pd5 69.7(2)
C41 Pd2 Pd5 131.0(2)
Co12 Pd2 Pd5 104.12(4)
Pd3 Pd2 Pd5 92.64(3)
Pd1 Pd2 Pd5 87.54(3)
Co13 Pd2 Pd5 103.13(4)
C3 Pd2 Pd9 79.1(2)
C41 Pd2 Pd9 102.97(19)
Co12 Pd2 Pd9 116.62(5)
Pd3 Pd2 Pd9 62.88(3)
Pd1 Pd2 Pd9 120.38(3)
Co13 Pd2 Pd9 60.20(4)
Pd5 Pd2 Pd9 76.60(4)
C3 Pd2 Pd8 86.1(2)
C41 Pd2 Pd8 104.0(2)
Co12 Pd2 Pd8 75.46(5)
Pd3 Pd2 Pd8 116.93(3)
Pd1 Pd2 Pd8 61.02(3)
Co13 Pd2 Pd8 126.93(4)
Pd5 Pd2 Pd8 62.60(3)
Pd9 Pd2 Pd8 139.20(5)
C3 Pd2 Pd91 85.7(2)
C41 Pd2 Pd91 92.1(2)
Co12 Pd2 Pd91 115.23(13)
Pd3 Pd2 Pd91 59.43(13)
Pd1 Pd2 Pd91 120.20(13)
Pd81 Pd2 Pd91 166.5(2)
Co13 Pd2 Pd91 57.10(13)
C3 Pd2 Pd51 84.0(2)
C41 Pd2 Pd51 115.9(2)
Co12 Pd2 Pd51 105.10(11)
Pd3 Pd2 Pd51 91.95(10)
Pd1 Pd2 Pd51 67.71(11)
Pd81 Pd2 Pd51 58.12(17)
Co13 Pd2 Pd51 123.42(11)
Pd91 Pd2 Pd51 110.15(18)
C1 Pd3 C41 154.5(3)
C1 Pd3 Co3 45.5(2)
C41 Pd3 Co3 113.6(2)
C1 Pd3 Pd2 147.7(2)
C41 Pd3 Pd2 51.8(2)
Co3 Pd3 Pd2 125.55(3)
C1 Pd3 Pd1 143.7(2)
C41 Pd3 Pd1 49.4(2)
Co3 Pd3 Pd1 157.47(3)
Pd2 Pd3 Pd1 59.59(2)
C1 Pd3 Pd91 87.8(2)
C41 Pd3 Pd91 97.1(3)
Co3 Pd3 Pd91 68.39(13)
Pd2 Pd3 Pd91 63.68(13)
Pd1 Pd3 Pd91 123.10(13)
C1 Pd3 Pd7 81.1(2)
C41 Pd3 Pd7 102.2(2)
Co3 Pd3 Pd7 115.69(4)
Pd2 Pd3 Pd7 118.67(4)
Pd1 Pd3 Pd7 62.91(3)
C1 Pd3 Co2 43.8(2)
C41 Pd3 Co2 115.6(2)
Co3 Pd3 Co2 55.57(3)
Pd2 Pd3 Co2 167.37(3)
Pd1 Pd3 Co2 114.12(3)
Pd91 Pd3 Co2 122.35(13)
Pd7 Pd3 Co2 61.17(4)
C1 Pd3 Pd4 72.9(2)
C41 Pd3 Pd4 132.6(2)
Co3 Pd3 Pd4 107.58(3)
Pd2 Pd3 Pd4 85.47(3)
Pd1 Pd3 Pd4 94.43(3)
Pd7 Pd3 Pd4 79.27(4)
Co2 Pd3 Pd4 106.45(3)
C1 Pd3 Pd71 85.2(3)
C41 Pd3 Pd71 92.8(3)
Co3 Pd3 Pd71 111.73(15)
Pd2 Pd3 Pd71 120.27(16)
Pd1 Pd3 Pd71 61.05(16)
Pd91 Pd3 Pd71 169.1(2)
Co2 Pd3 Pd71 56.21(15)
C1 Pd3 Pd9 88.2(2)
C41 Pd3 Pd9 102.8(2)
Co3 Pd3 Pd9 78.82(4)
Pd2 Pd3 Pd9 60.33(3)
Pd1 Pd3 Pd9 116.74(3)
Pd7 Pd3 Pd9 142.25(5)
Co2 Pd3 Pd9 128.58(4)
Pd4 Pd3 Pd9 62.98(3)
C1 Pd3 Pd41 88.2(2)
C41 Pd3 Pd41 115.8(2)
Co3 Pd3 Pd41 110.12(9)
Pd2 Pd3 Pd41 64.95(10)
Pd1 Pd3 Pd41 92.01(9)
Pd91 Pd3 Pd41 59.49(14)
Co2 Pd3 Pd41 127.53(10)
Pd71 Pd3 Pd41 111.77(16)
C40 Pd4 C13 112.6(4)
C40 Pd4 Co4 157.1(3)
C13 Pd4 Co4 44.5(2)
C40 Pd4 C12 91.4(3)
C13 Pd4 C12 81.7(3)
Co4 Pd4 C12 86.07(19)
C40 Pd4 Co1 125.3(3)
C13 Pd4 Co1 87.8(2)
Co4 Pd4 Co1 63.45(4)
C12 Pd4 Co1 39.8(2)
C40 Pd4 Pd5 51.1(2)
C13 Pd4 Pd5 118.2(2)
Co4 Pd4 Pd5 131.95(5)
C12 Pd4 Pd5 141.3(2)
Co1 Pd4 Pd5 153.71(4)
C40 Pd4 Pd6 51.5(3)
C13 Pd4 Pd6 162.2(2)
Co4 Pd4 Pd6 151.12(4)
C12 Pd4 Pd6 90.2(2)
Co1 Pd4 Pd6 96.20(4)
Pd5 Pd4 Pd6 60.48(3)
C40 Pd4 Pd3 131.4(2)
C13 Pd4 Pd3 113.6(2)
Co4 Pd4 Pd3 70.35(3)
C12 Pd4 Pd3 109.3(2)
Co1 Pd4 Pd3 70.88(3)
Pd5 Pd4 Pd3 93.24(3)
Pd6 Pd4 Pd3 84.03(3)
C40 Pd4 Pd9 123.1(3)
C13 Pd4 Pd9 72.7(3)
Co4 Pd4 Pd9 56.73(4)
C12 Pd4 Pd9 142.77(19)
Co1 Pd4 Pd9 111.21(4)
Pd5 Pd4 Pd9 75.75(4)
Pd6 Pd4 Pd9 121.14(4)
Pd3 Pd4 Pd9 60.01(3)
C40 Pd5 C37 111.5(3)
C40 Pd5 C36 92.8(4)
C37 Pd5 C36 82.4(4)
C40 Pd5 Co11 154.7(2)
C37 Pd5 Co11 43.3(3)
C36 Pd5 Co11 82.4(3)
C40 Pd5 Co14 126.0(3)
C37 Pd5 Co14 91.9(3)
C36 Pd5 Co14 41.1(3)
Co11 Pd5 Co14 63.58(4)
C40 Pd5 Pd4 49.5(2)
C37 Pd5 Pd4 160.8(3)
C36 Pd5 Pd4 94.8(3)
Co11 Pd5 Pd4 155.37(5)
Co14 Pd5 Pd4 98.46(4)
C40 Pd5 Pd6 50.9(3)
C37 Pd5 Pd6 112.6(3)
C36 Pd5 Pd6 143.4(3)
Co11 Pd5 Pd6 131.82(5)
Co14 Pd5 Pd6 154.98(5)
Pd4 Pd5 Pd6 59.85(3)
C40 Pd5 Pd2 130.3(2)
C37 Pd5 Pd2 112.5(3)
C36 Pd5 Pd2 114.6(3)
Co11 Pd5 Pd2 73.28(3)
Co14 Pd5 Pd2 74.02(3)
Pd4 Pd5 Pd2 85.95(3)
Pd6 Pd5 Pd2 90.99(3)
C40 Pd5 Pd8 121.6(3)
C37 Pd5 Pd8 66.7(3)
C36 Pd5 Pd8 139.8(3)
Co11 Pd5 Pd8 57.50(4)
Co14 Pd5 Pd8 112.28(4)
Pd4 Pd5 Pd8 122.73(4)
Pd6 Pd5 Pd8 75.02(4)
Pd2 Pd5 Pd8 60.13(3)
C40 Pd6 C22 114.8(3)
C40 Pd6 C27 90.5(3)
C22 Pd6 C27 84.8(3)
C40 Pd6 Co7 124.6(2)
C22 Pd6 Co7 91.4(2)
C27 Pd6 Co7 41.9(2)
C40 Pd6 Co6 158.0(2)
C22 Pd6 Co6 43.3(3)
C27 Pd6 Co6 85.3(2)
Co7 Pd6 Co6 63.39(4)
C40 Pd6 Pd4 49.3(2)
C22 Pd6 Pd4 112.0(2)
C27 Pd6 Pd4 139.7(2)
Co7 Pd6 Pd4 156.37(5)
Co6 Pd6 Pd4 132.37(5)
C40 Pd6 Pd5 50.3(2)
C22 Pd6 Pd5 165.2(3)
C27 Pd6 Pd5 94.8(2)
Co7 Pd6 Pd5 98.26(4)
Co6 Pd6 Pd5 151.51(4)
Pd4 Pd6 Pd5 59.67(3)
C40 Pd6 Pd1 133.4(2)
C22 Pd6 Pd1 106.0(3)
C27 Pd6 Pd1 115.2(2)
Co7 Pd6 Pd1 73.59(3)
Co6 Pd6 Pd1 66.98(3)
Pd4 Pd6 Pd1 95.63(3)
Pd5 Pd6 Pd1 87.57(3)
C40 Pd6 Pd7 122.9(2)
C22 Pd6 Pd7 61.4(2)
C27 Pd6 Pd7 139.3(2)
Co7 Pd6 Pd7 112.44(4)
Co6 Pd6 Pd7 54.78(4)
Pd4 Pd6 Pd7 77.87(4)
Pd5 Pd6 Pd7 123.73(5)
Pd1 Pd6 Pd7 60.10(3)
C11 Pd7 C21 102.1(4)
C11 Pd7 Co6 120.5(2)
C21 Pd7 Co6 43.9(2)
C11 Pd7 Co1 43.5(3)
C21 Pd7 Co1 144.5(3)
Co6 Pd7 Co1 136.13(7)
C11 Pd7 Pd3 110.8(2)
C21 Pd7 Pd3 143.9(3)
Co6 Pd7 Pd3 122.04(6)
Co1 Pd7 Pd3 71.06(4)
C11 Pd7 Co2 68.0(2)
C21 Pd7 Co2 124.5(2)
Co6 Pd7 Co2 164.70(7)
Co1 Pd7 Co2 59.10(4)
Pd3 Pd7 Co2 59.42(4)
C11 Pd7 Pd1 165.5(3)
C21 Pd7 Pd1 91.4(3)
Co6 Pd7 Pd1 66.49(4)
Co1 Pd7 Pd1 122.19(6)
Pd3 Pd7 Pd1 57.89(3)
Co2 Pd7 Pd1 108.48(5)
C11 Pd7 Pd6 114.3(3)
C21 Pd7 Pd6 100.8(2)
Co6 Pd7 Pd6 56.99(4)
Co1 Pd7 Pd6 90.12(5)
Pd3 Pd7 Pd6 79.18(4)
Co2 Pd7 Pd6 133.76(6)
Pd1 Pd7 Pd6 57.09(3)
C26 Pd8 C38 98.5(4)
C26 Pd8 Co7 43.0(3)
C38 Pd8 Co7 141.1(3)
C26 Pd8 Co11 112.2(3)
C38 Pd8 Co11 43.9(3)
Co7 Pd8 Co11 132.93(6)
C26 Pd8 Co8 72.0(3)
C38 Pd8 Co8 122.7(3)
Co7 Pd8 Co8 59.97(4)
Co11 Pd8 Co8 165.42(6)
C26 Pd8 Pd1 113.2(3)
C38 Pd8 Pd1 146.4(3)
Co7 Pd8 Pd1 72.03(4)
Co11 Pd8 Pd1 124.98(5)
Co8 Pd8 Pd1 61.63(3)
C26 Pd8 Pd2 161.5(3)
C38 Pd8 Pd2 95.5(3)
Co7 Pd8 Pd2 121.00(5)
Co11 Pd8 Pd2 70.71(4)
Co8 Pd8 Pd2 110.09(5)
Pd1 Pd8 Pd2 56.61(3)
C26 Pd8 Pd5 108.4(3)
C38 Pd8 Pd5 98.6(3)
Co7 Pd8 Pd5 91.29(5)
Co11 Pd8 Pd5 54.81(4)
Co8 Pd8 Pd5 138.54(5)
Pd1 Pd8 Pd5 82.26(4)
Pd2 Pd8 Pd5 57.27(3)
C14 Pd9 C35 92.4(3)
C14 Pd9 Co4 43.5(2)
C35 Pd9 Co4 112.9(3)
C14 Pd9 Co14 132.9(2)
C35 Pd9 Co14 41.3(3)
Co4 Pd9 Co14 133.28(7)
C14 Pd9 Co13 129.4(3)
C35 Pd9 Co13 74.8(3)
Co4 Pd9 Co13 167.78(7)
Co14 Pd9 Co13 58.81(4)
C14 Pd9 Pd2 154.0(2)
C35 Pd9 Pd2 113.3(3)
Co4 Pd9 Pd2 122.28(5)
Co14 Pd9 Pd2 73.06(4)
Co13 Pd9 Pd2 58.98(4)
C14 Pd9 Pd3 99.9(2)
C35 Pd9 Pd3 160.1(3)
Co4 Pd9 Pd3 68.08(4)
Co14 Pd9 Pd3 122.56(5)
Co13 Pd9 Pd3 108.18(5)
Pd2 Pd9 Pd3 56.79(3)
C14 Pd9 Pd4 96.6(2)
C35 Pd9 Pd4 106.3(3)
Co4 Pd9 Pd4 54.70(4)
Co14 Pd9 Pd4 91.02(5)
Co13 Pd9 Pd4 133.98(5)
Pd2 Pd9 Pd4 80.44(4)
Pd3 Pd9 Pd4 57.01(3)
C40 Pd41 C13 99.3(4)
C40 Pd41 Pd51 54.7(3)
C13 Pd41 Pd51 154.0(3)
C40 Pd41 Pd61 53.4(3)
C13 Pd41 Pd61 107.2(3)
Pd51 Pd41 Pd61 60.00(17)
C40 Pd41 Pd91 173.6(3)
C13 Pd41 Pd91 86.4(3)
Pd51 Pd41 Pd91 119.6(2)
Pd61 Pd41 Pd91 122.2(2)
C40 Pd41 Co14 111.4(3)
C13 Pd41 Co14 110.2(3)
Pd51 Pd41 Co14 82.37(19)
Pd61 Pd41 Co14 141.7(2)
Pd91 Pd41 Co14 68.85(17)
C40 Pd41 Co4 125.3(3)
C13 Pd41 Co4 39.4(2)
Pd51 Pd41 Co4 154.3(2)
Pd61 Pd41 Co4 98.2(2)
Pd91 Pd41 Co4 58.06(15)
Co14 Pd41 Co4 115.89(14)
C40 Pd41 Pd3 117.8(3)
C13 Pd41 Pd3 102.4(3)
Pd51 Pd41 Pd3 92.23(16)
Pd61 Pd41 Pd3 64.56(12)
Pd91 Pd41 Pd3 57.65(15)
Co14 Pd41 Pd3 114.02(14)
Co4 Pd41 Pd3 64.35(10)
C40 Pd41 Pd2 114.9(3)
C13 Pd41 Pd2 144.5(3)
Pd51 Pd41 Pd2 61.01(14)
Pd61 Pd41 Pd2 87.14(14)
Pd91 Pd41 Pd2 59.01(14)
Co14 Pd41 Pd2 67.07(11)
Co4 Pd41 Pd2 107.66(12)
Pd3 Pd41 Pd2 53.95(7)
C37 Pd51 C40 104.5(4)
C37 Pd51 Pd41 112.6(4)
C40 Pd51 Pd41 52.9(3)
C37 Pd51 Pd61 157.2(4)
C40 Pd51 Pd61 53.3(3)
Pd41 Pd51 Pd61 60.76(18)
C37 Pd51 Pd81 84.8(3)
C40 Pd51 Pd81 170.6(3)
Pd41 Pd51 Pd81 123.3(2)
Pd61 Pd51 Pd81 117.4(2)
C37 Pd51 Co11 39.6(3)
C40 Pd51 Co11 127.3(3)
Pd41 Pd51 Co11 99.2(2)
Pd61 Pd51 Co11 155.7(2)
Pd81 Pd51 Co11 60.08(18)
C37 Pd51 Co7 106.0(3)
C40 Pd51 Co7 108.0(3)
Pd41 Pd51 Co7 140.0(2)
Pd61 Pd51 Co7 79.61(18)
Pd81 Pd51 Co7 69.1(2)
Co11 Pd51 Co7 117.5(2)
C37 Pd51 Pd2 107.4(3)
C40 Pd51 Pd2 117.6(3)
Pd41 Pd51 Pd2 65.58(14)
Pd61 Pd51 Pd2 90.00(15)
Pd81 Pd51 Pd2 57.67(18)
Co11 Pd51 Pd2 68.02(12)
Co7 Pd51 Pd2 112.35(18)
C37 Pd51 Pd1 142.9(3)
C40 Pd51 Pd1 112.6(3)
Pd41 Pd51 Pd1 88.98(14)
Pd61 Pd51 Pd1 59.75(12)
Pd81 Pd51 Pd1 58.06(17)
Co11 Pd51 Pd1 109.89(16)
Co7 Pd51 Pd1 64.84(11)
Pd2 Pd51 Pd1 53.05(8)
C22 Pd61 C40 110.1(4)
C22 Pd61 Pd51 116.8(3)
C40 Pd61 Pd51 54.2(3)
C22 Pd61 Pd41 162.0(3)
C40 Pd61 Pd41 52.5(2)
Pd51 Pd61 Pd41 59.25(17)
C22 Pd61 Pd71 79.6(3)
C40 Pd61 Pd71 169.5(3)
Pd51 Pd61 Pd71 126.0(3)
Pd41 Pd61 Pd71 117.5(2)
C22 Pd61 Co6 39.6(3)
C40 Pd61 Co6 131.8(3)
Pd51 Pd61 Co6 100.5(2)
Pd41 Pd61 Co6 153.6(2)
Pd71 Pd61 Co6 58.35(18)
C22 Pd61 Co1 101.6(3)
C40 Pd61 Co1 108.1(3)
Pd51 Pd61 Co1 141.1(2)
Pd41 Pd61 Co1 82.27(18)
Pd71 Pd61 Co1 64.8(2)
Co6 Pd61 Co1 113.79(14)
C22 Pd61 Pd1 101.9(3)
C40 Pd61 Pd1 121.2(3)
Pd51 Pd61 Pd1 67.65(15)
Pd41 Pd61 Pd1 92.65(14)
Pd71 Pd61 Pd1 58.44(18)
Co6 Pd61 Pd1 62.35(9)
Co1 Pd61 Pd1 112.00(14)
C22 Pd61 Pd3 136.3(3)
C40 Pd61 Pd3 113.5(3)
Pd51 Pd61 Pd3 89.87(14)
Pd41 Pd61 Pd3 61.18(12)
Pd71 Pd61 Pd3 56.87(17)
Co6 Pd61 Pd3 105.50(12)
Co1 Pd61 Pd3 64.29(10)
Pd1 Pd61 Pd3 54.93(6)
C21 Pd71 C10 106.5(4)
C21 Pd71 C11 95.8(4)
C10 Pd71 C11 82.9(4)
C21 Pd71 Co2 143.3(4)
C10 Pd71 Co2 41.4(3)
C11 Pd71 Co2 67.8(3)
C21 Pd71 Pd3 154.5(4)
C10 Pd71 Pd3 94.4(3)
C11 Pd71 Pd3 101.1(3)
Co2 Pd71 Pd3 61.83(17)
C21 Pd71 Co6 41.4(3)
C10 Pd71 Co6 147.4(4)
C11 Pd71 Co6 102.9(3)
Co2 Pd71 Co6 168.4(3)
Pd3 Pd71 Co6 115.3(2)
C21 Pd71 Pd1 96.4(4)
C10 Pd71 Pd1 127.8(4)
C11 Pd71 Pd1 141.2(3)
Co2 Pd71 Pd1 117.2(3)
Pd3 Pd71 Pd1 58.73(16)
Co6 Pd71 Pd1 65.20(17)
C21 Pd71 Pd61 100.2(4)
C10 Pd71 Pd61 149.0(4)
C11 Pd71 Pd61 79.0(3)
Co2 Pd71 Pd61 108.0(3)
Pd3 Pd71 Pd61 65.11(18)
Co6 Pd71 Pd61 62.22(17)
Pd1 Pd71 Pd61 62.65(17)
C21 Pd71 Co1 127.1(4)
C10 Pd71 Co1 91.7(3)
C11 Pd71 Co1 36.6(2)
Co2 Pd71 Co1 56.05(15)
Pd3 Pd71 Co1 65.01(16)
Co6 Pd71 Co1 112.3(2)
Pd1 Pd71 Co1 110.8(2)
Pd61 Pd71 Co1 59.22(18)
C38 Pd81 C25 102.6(5)
C38 Pd81 C26 89.7(5)
C25 Pd81 C26 81.2(4)
C38 Pd81 Co8 136.8(4)
C25 Pd81 Co8 40.5(3)
C26 Pd81 Co8 67.2(3)
C38 Pd81 Pd2 104.5(4)
C25 Pd81 Pd2 133.3(4)
C26 Pd81 Pd2 135.7(3)
Co8 Pd81 Pd2 117.7(2)
C38 Pd81 Pd51 99.2(4)
C25 Pd81 Pd51 145.4(4)
C26 Pd81 Pd51 72.3(3)
Co8 Pd81 Pd51 107.0(3)
Pd2 Pd81 Pd51 64.21(17)
C38 Pd81 Co11 42.3(3)
C25 Pd81 Co11 144.9(4)
C26 Pd81 Co11 95.7(3)
Co8 Pd81 Co11 162.4(3)
Pd2 Pd81 Co11 71.16(16)
Pd51 Pd81 Co11 61.65(18)
C38 Pd81 Pd1 160.8(4)
C25 Pd81 Pd1 95.7(3)
C26 Pd81 Pd1 98.9(3)
Co8 Pd81 Pd1 62.25(14)
Pd2 Pd81 Pd1 57.69(13)
Pd51 Pd81 Pd1 67.77(17)
Co11 Pd81 Pd1 119.3(2)
C38 Pd81 Co12 59.3(4)
C25 Pd81 Co12 112.1(4)
C26 Pd81 Co12 147.8(3)
Co8 Pd81 Co12 141.4(3)
Pd2 Pd81 Co12 55.28(13)
Pd51 Pd81 Co12 102.1(2)
Co11 Pd81 Co12 56.15(13)
Pd1 Pd81 Co12 108.3(2)
C14 Pd91 C33 106.4(5)
C14 Pd91 Co13 140.4(4)
C33 Pd91 Co13 40.7(3)
C14 Pd91 Pd3 105.8(4)
C33 Pd91 Pd3 140.1(4)
Co13 Pd91 Pd3 113.7(2)
C14 Pd91 Co4 41.4(3)
C33 Pd91 Co4 147.8(4)
Co13 Pd91 Co4 161.9(3)
Pd3 Pd91 Co4 67.82(15)
C14 Pd91 Pd41 93.5(3)
C33 Pd91 Pd41 136.7(4)
Co13 Pd91 Pd41 101.7(2)
Pd3 Pd91 Pd41 62.86(15)
Co4 Pd91 Pd41 62.14(16)
C14 Pd91 Pd2 155.5(4)
C33 Pd91 Pd2 97.0(3)
Co13 Pd91 Pd2 58.89(13)
Pd3 Pd91 Pd2 56.89(12)
Co4 Pd91 Pd2 115.0(2)
Pd41 Pd91 Pd2 63.87(16)
C14 Pd91 Co3 67.2(3)
C33 Pd91 Co3 120.7(4)
Co13 Pd91 Co3 141.2(2)
Pd3 Pd91 Co3 54.41(12)
Co4 Pd91 Co3 55.43(12)
Pd41 Pd91 Co3 102.4(2)
Pd2 Pd91 Co3 106.91(19)
C12 Co1 C11 97.3(4)
C12 Co1 C1 141.7(4)
C11 Co1 C1 118.4(3)
C12 Co1 C5 92.2(4)
C11 Co1 C5 92.5(4)
C1 Co1 C5 99.3(3)
C12 Co1 Co5 130.4(3)
C11 Co1 Co5 111.5(3)
C1 Co1 Co5 50.5(2)
C5 Co1 Co5 48.9(3)
C12 Co1 Pd7 107.0(3)
C11 Co1 Pd7 52.0(3)
C1 Co1 Pd7 86.6(2)
C5 Co1 Pd7 140.6(3)
Co5 Co1 Pd7 122.53(6)
C12 Co1 Pd4 69.1(3)
C11 Co1 Pd4 128.4(3)
C1 Co1 Pd4 77.5(2)
C5 Co1 Pd4 135.7(3)
Co5 Co1 Pd4 114.57(5)
Pd7 Co1 Pd4 83.63(4)
C12 Co1 Co2 169.9(3)
C11 Co1 Co2 74.0(3)
C1 Co1 Co2 45.2(2)
C5 Co1 Co2 93.3(3)
Co5 Co1 Co2 58.99(4)
Pd7 Co1 Co2 63.62(4)
Pd4 Co1 Co2 112.01(4)
C12 Co1 Co4 100.4(3)
C11 Co1 Co4 162.0(3)
C1 Co1 Co4 43.7(2)
C5 Co1 Co4 89.9(3)
Co5 Co1 Co4 58.02(4)
Pd7 Co1 Co4 118.64(5)
Pd4 Co1 Co4 56.98(3)
Co2 Co1 Co4 88.08(4)
C12 Co1 Pd61 71.1(3)
C11 Co1 Pd61 86.4(3)
C1 Co1 Pd61 96.2(2)
C5 Co1 Pd61 162.9(3)
Co5 Co1 Pd61 146.37(8)
Co2 Co1 Pd61 102.70(8)
Co4 Co1 Pd61 96.37(9)
C12 Co1 Pd71 117.2(3)
C11 Co1 Pd71 52.2(3)
C1 Co1 Pd71 79.2(3)
C5 Co1 Pd71 134.4(3)
Co5 Co1 Pd71 112.31(14)
Co2 Co1 Pd71 53.36(13)
Co4 Co1 Pd71 115.43(15)
Pd61 Co1 Pd71 55.94(15)
C10 Co2 C6 94.2(5)
C10 Co2 C1 153.1(4)
C6 Co2 C1 107.4(4)
C10 Co2 C9 93.7(4)
C6 Co2 C9 101.1(4)
C1 Co2 C9 97.6(3)
C10 Co2 Co3 141.2(3)
C6 Co2 Co3 104.8(3)
C1 Co2 Co3 48.4(2)
C9 Co2 Co3 50.0(2)
C10 Co2 Co5 151.6(3)
C6 Co2 Co5 58.9(4)
C1 Co2 Co5 49.0(2)
C9 Co2 Co5 99.8(2)
Co3 Co2 Co5 62.11(4)
C10 Co2 Pd71 61.5(4)
C6 Co2 Pd71 129.2(4)
C1 Co2 Pd71 92.0(3)
C9 Co2 Pd71 122.7(3)
Co3 Co2 Pd71 122.26(17)
Co5 Co2 Pd71 127.05(15)
C10 Co2 Co1 121.2(3)
C6 Co2 Co1 90.8(3)
C1 Co2 Co1 44.7(2)
C9 Co2 Co1 142.3(2)
Co3 Co2 Co1 92.44(4)
Co5 Co2 Co1 56.52(4)
Pd71 Co2 Co1 70.58(15)
C10 Co2 Pd3 110.5(3)
C6 Co2 Pd3 154.2(4)
C1 Co2 Pd3 46.9(2)
C9 Co2 Pd3 85.2(2)
Co3 Co2 Pd3 60.36(3)
Co5 Co2 Pd3 95.57(4)
Pd71 Co2 Pd3 61.96(17)
Co1 Co2 Pd3 70.30(3)
C10 Co2 Pd7 72.8(3)
C6 Co2 Pd7 125.0(3)
C1 Co2 Pd7 81.5(2)
C9 Co2 Pd7 132.1(2)
Co3 Co2 Pd7 118.64(5)
Co5 Co2 Pd7 113.74(5)
Co1 Co2 Pd7 57.28(4)
Pd3 Co2 Pd7 59.40(4)
C8 Co3 C15 100.3(4)
C8 Co3 C1 123.5(4)
C15 Co3 C1 132.8(3)
C8 Co3 C9 99.6(4)
C15 Co3 C9 91.8(4)
C1 Co3 C9 96.5(3)
C8 Co3 Co2 116.0(3)
C15 Co3 Co2 128.4(3)
C1 Co3 Co2 48.5(2)
C9 Co3 Co2 48.8(2)
C8 Co3 Co5 76.9(3)
C15 Co3 Co5 171.4(3)
C1 Co3 Co5 47.6(2)
C9 Co3 Co5 96.6(2)
Co2 Co3 Co5 59.39(4)
C8 Co3 Pd3 170.8(3)
C15 Co3 Pd3 85.6(3)
C1 Co3 Pd3 48.8(2)
C9 Co3 Pd3 87.2(2)
Co2 Co3 Pd3 64.07(3)
Co5 Co3 Pd3 96.21(4)
C8 Co3 Co4 101.2(3)
C15 Co3 Co4 116.4(3)
C1 Co3 Co4 44.4(2)
C9 Co3 Co4 140.8(2)
Co2 Co3 Co4 92.09(4)
Co5 Co3 Co4 56.96(4)
Pd3 Co3 Co4 69.77(3)
C8 Co3 Pd91 119.7(3)
C15 Co3 Pd91 60.4(3)
C1 Co3 Pd91 81.6(2)
C9 Co3 Pd91 134.1(3)
Co2 Co3 Pd91 119.73(12)
Co5 Co3 Pd91 113.70(12)
Pd3 Co3 Pd91 57.20(11)
Co4 Co3 Pd91 56.88(12)
C14 Co4 C13 100.3(4)
C14 Co4 C7 92.5(4)
C13 Co4 C7 96.6(4)
C14 Co4 C1 120.2(4)
C13 Co4 C1 130.9(3)
C7 Co4 C1 107.3(4)
C14 Co4 Co5 120.4(3)
C13 Co4 Co5 130.8(3)
C7 Co4 Co5 58.1(3)
C1 Co4 Co5 49.2(2)
C14 Co4 Pd4 118.8(3)
C13 Co4 Pd4 56.1(3)
C7 Co4 Pd4 140.0(3)
C1 Co4 Pd4 79.3(2)
Co5 Co4 Pd4 115.03(5)
C14 Co4 Pd9 52.6(3)
C13 Co4 Pd9 85.5(3)
C7 Co4 Pd9 144.6(3)
C1 Co4 Pd9 97.3(2)
Co5 Co4 Pd9 140.47(6)
Pd4 Co4 Pd9 68.57(4)
C14 Co4 Co3 77.7(3)
C13 Co4 Co3 165.4(3)
C7 Co4 Co3 97.9(3)
C1 Co4 Co3 44.6(2)
Co5 Co4 Co3 59.73(4)
Pd4 Co4 Co3 111.91(4)
Pd9 Co4 Co3 81.92(5)
C14 Co4 Co1 163.1(3)
C13 Co4 Co1 92.1(3)
C7 Co4 Co1 97.5(3)
C1 Co4 Co1 43.5(2)
Co5 Co4 Co1 55.89(4)
Pd4 Co4 Co1 59.57(4)
Pd9 Co4 Co1 117.80(5)
Co3 Co4 Co1 87.39(4)
C14 Co4 Pd91 46.6(3)
C13 Co4 Pd91 100.3(3)
C7 Co4 Pd91 137.8(3)
C1 Co4 Pd91 90.0(2)
Co5 Co4 Pd91 127.24(14)
Co3 Co4 Pd91 67.69(13)
Co1 Co4 Pd91 120.01(13)
C14 Co4 Pd41 95.5(3)
C13 Co4 Pd41 56.0(3)
C7 Co4 Pd41 152.4(3)
C1 Co4 Pd41 91.3(2)
Co5 Co4 Pd41 135.37(10)
Co3 Co4 Pd41 109.61(9)
Co1 Co4 Pd41 81.84(9)
Pd91 Co4 Pd41 59.80(15)
C14 Co4 Pd3 99.4(3)
C13 Co4 Pd3 112.5(3)
C7 Co4 Pd3 145.7(3)
C1 Co4 Pd3 39.5(2)
Co5 Co4 Pd3 88.36(4)
Pd4 Co4 Pd3 57.72(3)
Pd9 Co4 Pd3 59.31(3)
Co3 Co4 Pd3 54.40(3)
Co1 Co4 Pd3 64.92(3)
Pd91 Co4 Pd3 56.04(13)
Pd41 Co4 Pd3 58.27(8)
C4 Co5 C5 97.9(4)
C4 Co5 C1 162.0(4)
C5 Co5 C1 99.7(3)
C4 Co5 C7 90.6(4)
C5 Co5 C7 92.6(4)
C1 Co5 C7 92.5(3)
C4 Co5 C6 85.2(4)
C5 Co5 C6 87.4(4)
C1 Co5 C6 91.6(3)
C7 Co5 C6 175.8(3)
C4 Co5 Co1 148.3(3)
C5 Co5 Co1 51.0(2)
C1 Co5 Co1 48.7(2)
C7 Co5 Co1 95.9(2)
C6 Co5 Co1 87.4(2)
C4 Co5 Co4 133.2(3)
C5 Co5 Co4 97.5(3)
C1 Co5 Co4 47.8(2)
C7 Co5 Co4 44.7(2)
C6 Co5 Co4 139.4(2)
Co1 Co5 Co4 66.09(4)
C4 Co5 Co2 124.9(3)
C5 Co5 Co2 99.2(2)
C1 Co5 Co2 47.9(2)
C7 Co5 Co2 139.9(2)
C6 Co5 Co2 44.1(2)
Co1 Co5 Co2 64.48(4)
Co4 Co5 Co2 95.56(4)
C4 Co5 Co3 115.8(3)
C5 Co5 Co3 146.0(2)
C1 Co5 Co3 46.5(2)
C7 Co5 Co3 91.5(2)
C6 Co5 Co3 90.8(2)
Co1 Co5 Co3 95.08(4)
Co4 Co5 Co3 63.30(4)
Co2 Co5 Co3 58.50(4)
C17 Co6 C21 93.0(4)
C17 Co6 C22 96.6(4)
C21 Co6 C22 103.1(4)
C17 Co6 C2 110.2(4)
C21 Co6 C2 116.1(4)
C22 Co6 C2 130.1(4)
C17 Co6 Co10 60.8(3)
C21 Co6 Co10 114.7(3)
C22 Co6 Co10 135.8(3)
C2 Co6 Co10 49.5(2)
C17 Co6 Pd7 144.2(3)
C21 Co6 Pd7 58.2(3)
C22 Co6 Pd7 72.7(3)
C2 Co6 Pd7 102.1(2)
Co10 Co6 Pd7 147.34(6)
C17 Co6 Pd6 133.0(3)
C21 Co6 Pd6 126.3(3)
C22 Co6 Pd6 54.1(3)
C2 Co6 Pd6 77.5(2)
Co10 Co6 Pd6 112.18(5)
Pd7 Co6 Pd6 68.23(4)
C17 Co6 Co9 102.2(3)
C21 Co6 Co9 72.9(3)
C22 Co6 Co9 161.0(3)
C2 Co6 Co9 44.9(2)
Co10 Co6 Co9 59.06(4)
Pd7 Co6 Co9 89.88(5)
Pd6 Co6 Co9 112.64(5)
C17 Co6 Co7 95.6(3)
C21 Co6 Co7 159.8(3)
C22 Co6 Co7 94.1(3)
C2 Co6 Co7 43.8(2)
Co10 Co6 Co7 55.40(4)
Pd7 Co6 Co7 118.84(5)
Pd6 Co6 Co7 57.13(4)
Co9 Co6 Co7 87.47(4)
C17 Co6 Pd71 141.9(3)
C21 Co6 Pd71 49.8(3)
C22 Co6 Pd71 86.0(3)
C2 Co6 Pd71 96.1(3)
Co10 Co6 Pd71 135.98(16)
Co9 Co6 Pd71 77.25(16)
Co7 Co6 Pd71 122.30(16)
C17 Co6 Pd61 143.1(3)
C21 Co6 Pd61 105.3(3)
C22 Co6 Pd61 48.6(3)
C2 Co6 Pd61 90.3(2)
Co10 Co6 Pd61 132.23(11)
Co9 Co6 Pd61 113.62(8)
Co7 Co6 Pd61 78.13(11)
Pd71 Co6 Pd61 59.43(16)
C17 Co6 Pd1 150.9(3)
C21 Co6 Pd1 96.4(3)
C22 Co6 Pd1 107.9(3)
C2 Co6 Pd1 41.3(2)
Co10 Co6 Pd1 90.38(4)
Pd7 Co6 Pd1 61.22(4)
Pd6 Co6 Pd1 58.43(3)
Co9 Co6 Pd1 55.33(3)
Co7 Co6 Pd1 67.82(3)
Pd71 Co6 Pd1 57.69(16)
Pd61 Co6 Pd1 59.27(8)
C27 Co7 C26 97.8(4)
C27 Co7 C2 137.7(4)
C26 Co7 C2 121.0(4)
C27 Co7 C19 90.9(4)
C26 Co7 C19 94.9(4)
C2 Co7 C19 100.8(3)
C27 Co7 Co10 128.5(3)
C26 Co7 Co10 114.8(3)
C2 Co7 Co10 51.3(2)
C19 Co7 Co10 49.7(3)
C27 Co7 Pd6 64.5(3)
C26 Co7 Pd6 123.5(3)
C2 Co7 Pd6 79.4(2)
C19 Co7 Pd6 135.5(3)
Co10 Co7 Pd6 117.43(5)
C27 Co7 Pd8 110.9(3)
C26 Co7 Pd8 54.0(3)
C2 Co7 Pd8 83.2(2)
C19 Co7 Pd8 143.0(3)
Co10 Co7 Pd8 120.44(6)
Pd6 Co7 Pd8 81.54(4)
C27 Co7 Co8 172.8(3)
C26 Co7 Co8 78.0(3)
C2 Co7 Co8 44.4(2)
C19 Co7 Co8 95.2(3)
Co10 Co7 Co8 58.63(4)
Pd6 Co7 Co8 112.77(5)
Pd8 Co7 Co8 61.98(4)
C27 Co7 Co6 96.3(3)
C26 Co7 Co6 165.1(3)
C2 Co7 Co6 44.1(2)
C19 Co7 Co6 89.6(3)
Co10 Co7 Co6 58.33(4)
Pd6 Co7 Co6 59.48(4)
Pd8 Co7 Co6 116.00(5)
Co8 Co7 Co6 87.43(4)
C27 Co7 Pd51 71.5(3)
C26 Co7 Pd51 81.3(3)
C2 Co7 Pd51 96.9(2)
C19 Co7 Pd51 161.2(3)
Co10 Co7 Pd51 148.06(10)
Co8 Co7 Pd51 101.93(11)
Co6 Co7 Pd51 98.86(10)
C25 Co8 C20 95.2(5)
C25 Co8 C2 153.0(4)
C20 Co8 C2 106.4(4)
C25 Co8 C24 91.9(4)
C20 Co8 C24 99.0(4)
C2 Co8 C24 100.3(3)
C25 Co8 Co9 141.8(3)
C20 Co8 Co9 102.1(3)
C2 Co8 Co9 49.1(2)
C24 Co8 Co9 52.1(3)
C25 Co8 Co10 150.4(4)
C20 Co8 Co10 56.7(3)
C2 Co8 Co10 50.0(2)
C24 Co8 Co10 101.0(3)
Co9 Co8 Co10 62.02(4)
C25 Co8 Pd81 61.8(4)
C20 Co8 Pd81 133.4(3)
C2 Co8 Pd81 91.3(2)
C24 Co8 Pd81 120.2(3)
Co9 Co8 Pd81 121.13(15)
Co10 Co8 Pd81 128.91(15)
C25 Co8 Co7 121.1(3)
C20 Co8 Co7 89.7(3)
C2 Co8 Co7 45.0(2)
C24 Co8 Co7 145.0(3)
Co9 Co8 Co7 92.98(5)
Co10 Co8 Co7 56.33(4)
Pd81 Co8 Co7 72.82(15)
C25 Co8 Pd8 73.4(4)
C20 Co8 Pd8 127.2(3)
C2 Co8 Pd8 80.6(2)
C24 Co8 Pd8 131.9(3)
Co9 Co8 Pd8 118.61(5)
Co10 Co8 Pd8 114.24(5)
Co7 Co8 Pd8 58.06(4)
C25 Co8 Pd1 113.3(4)
C20 Co8 Pd1 150.8(3)
C2 Co8 Pd1 44.5(2)
C24 Co8 Pd1 86.6(2)
Co9 Co8 Pd1 59.12(3)
Co10 Co8 Pd1 94.12(4)
Pd81 Co8 Pd1 62.29(14)
Co7 Co8 Pd1 70.71(3)
Pd8 Co8 Pd1 60.33(4)
C18 Co9 C23 102.0(4)
C18 Co9 C2 127.3(3)
C23 Co9 C2 128.5(3)
C18 Co9 C24 98.7(4)
C23 Co9 C24 90.1(4)
C2 Co9 C24 95.4(3)
C18 Co9 Co8 117.4(3)
C23 Co9 Co8 124.1(3)
C2 Co9 Co8 48.2(2)
C24 Co9 Co8 48.1(3)
C18 Co9 Co10 79.5(3)
C23 Co9 Co10 173.6(3)
C2 Co9 Co10 48.6(2)
C24 Co9 Co10 95.9(3)
Co8 Co9 Co10 59.51(4)
C18 Co9 Pd1 171.2(3)
C23 Co9 Pd1 80.3(3)
C2 Co9 Pd1 48.7(2)
C24 Co9 Pd1 89.7(2)
Co8 Co9 Pd1 66.81(4)
Co10 Co9 Pd1 97.29(4)
C18 Co9 Co6 103.9(3)
C23 Co9 Co6 116.2(3)
C2 Co9 Co6 44.9(2)
C24 Co9 Co6 140.1(3)
Co8 Co9 Co6 92.11(5)
Co10 Co9 Co6 57.50(4)
Pd1 Co9 Co6 67.69(4)
C16 Co10 C19 98.7(4)
C16 Co10 C2 161.1(4)
C19 Co10 C2 100.2(3)
C16 Co10 C20 88.6(4)
C19 Co10 C20 90.1(3)
C2 Co10 C20 92.6(3)
C16 Co10 C17 88.3(4)
C19 Co10 C17 87.2(3)
C2 Co10 C17 91.3(3)
C20 Co10 C17 175.6(3)
C16 Co10 Co7 149.7(3)
C19 Co10 Co7 51.1(3)
C2 Co10 Co7 49.2(2)
C20 Co10 Co7 89.0(2)
C17 Co10 Co7 92.0(2)
C16 Co10 Co8 129.1(3)
C19 Co10 Co8 101.4(3)
C2 Co10 Co8 47.5(2)
C20 Co10 Co8 45.4(2)
C17 Co10 Co8 138.6(2)
Co7 Co10 Co8 65.04(4)
C16 Co10 Co6 128.3(3)
C19 Co10 Co6 96.4(2)
C2 Co10 Co6 47.9(2)
C20 Co10 Co6 140.5(2)
C17 Co10 Co6 43.4(2)
Co7 Co10 Co6 66.27(4)
Co8 Co10 Co6 95.22(5)
C16 Co10 Co9 114.1(3)
C19 Co10 Co9 147.2(3)
C2 Co10 Co9 47.1(2)
C20 Co10 Co9 91.0(2)
C17 Co10 Co9 93.1(2)
Co7 Co10 Co9 96.17(5)
Co8 Co10 Co9 58.47(4)
Co6 Co10 Co9 63.45(4)
C32 Co11 C37 95.8(4)
C32 Co11 C38 91.0(4)
C37 Co11 C38 104.2(5)
C32 Co11 C3 116.8(4)
C37 Co11 C3 131.8(4)
C38 Co11 C3 109.4(4)
C32 Co11 Co15 67.1(3)
C37 Co11 Co15 142.3(3)
C38 Co11 Co15 109.3(3)
C3 Co11 Co15 49.7(2)
C32 Co11 Pd5 139.3(3)
C37 Co11 Pd5 57.3(3)
C38 Co11 Pd5 123.0(3)
C3 Co11 Pd5 75.4(2)
Co15 Co11 Pd5 113.93(5)
C32 Co11 Pd8 141.7(3)
C37 Co11 Pd8 77.9(3)
C38 Co11 Pd8 55.4(3)
C3 Co11 Pd8 93.7(2)
Co15 Co11 Pd8 136.40(6)
Pd5 Co11 Pd8 67.69(4)
C32 Co11 Co12 106.7(3)
C37 Co11 Co12 155.0(3)
C38 Co11 Co12 65.5(4)
C3 Co11 Co12 45.2(2)
Co15 Co11 Co12 59.88(5)
Pd5 Co11 Co12 107.64(5)
Pd8 Co11 Co12 77.73(5)
C32 Co11 Co14 101.2(3)
C37 Co11 Co14 98.1(3)
C38 Co11 Co14 153.3(4)
C3 Co11 Co14 44.0(2)
Co15 Co11 Co14 56.17(4)
Pd5 Co11 Co14 59.07(4)
Pd8 Co11 Co14 117.03(5)
Co12 Co11 Co14 88.20(5)
C32 Co11 Pd81 138.0(3)
C37 Co11 Pd81 92.1(3)
C38 Co11 Pd81 47.2(3)
C3 Co11 Pd81 86.3(3)
Co15 Co11 Pd81 123.45(15)
Co12 Co11 Pd81 63.85(15)
Co14 Co11 Pd81 118.34(15)
C32 Co11 Pd51 147.9(3)
C37 Co11 Pd51 52.4(3)
C38 Co11 Pd51 100.4(3)
C3 Co11 Pd51 87.7(2)
Co15 Co11 Pd51 133.82(11)
Co12 Co11 Pd51 105.31(10)
Co14 Co11 Pd51 81.71(12)
Pd81 Co11 Pd51 58.26(16)
C30 Co12 C39 100.5(4)
C30 Co12 C3 132.5(4)
C39 Co12 C3 126.9(4)
C30 Co12 C34 95.0(5)
C39 Co12 C34 84.8(5)
C3 Co12 C34 88.1(4)
C30 Co12 Co13 115.5(3)
C39 Co12 Co13 114.7(3)
C3 Co12 Co13 46.7(2)
C34 Co12 Co13 42.0(3)
C30 Co12 Pd2 175.1(3)
C39 Co12 Pd2 76.1(3)
C3 Co12 Pd2 50.9(2)
C34 Co12 Pd2 81.2(3)
Co13 Co12 Pd2 63.60(4)
C30 Co12 Co15 83.9(3)
C39 Co12 Co15 172.7(3)
C3 Co12 Co15 48.8(2)
C34 Co12 Co15 88.9(3)
Co13 Co12 Co15 57.93(5)
Pd2 Co12 Co15 99.15(5)
C30 Co12 Co11 110.2(3)
C39 Co12 Co11 124.9(3)
C3 Co12 Co11 46.5(2)
C34 Co12 Co11 134.0(3)
Co13 Co12 Co11 91.98(5)
Pd2 Co12 Co11 74.76(5)
Co15 Co12 Co11 57.87(4)
C30 Co12 Pd81 122.9(3)
C39 Co12 Pd81 65.0(4)
C3 Co12 Pd81 84.2(3)
C34 Co12 Pd81 134.0(4)
Co13 Co12 Pd81 120.69(14)
Pd2 Co12 Pd81 59.11(13)
Co15 Co12 Pd81 117.64(16)
Co11 Co12 Pd81 60.01(15)
C33 Co13 C34 97.2(6)
C33 Co13 C3 148.9(5)
C34 Co13 C3 108.8(5)
C33 Co13 C29 93.7(5)
C34 Co13 C29 94.8(6)
C3 Co13 C29 100.6(4)
C33 Co13 Co15 136.7(4)
C34 Co13 Co15 107.4(5)
C3 Co13 Co15 50.5(2)
C29 Co13 Co15 50.1(3)
C33 Co13 Co12 159.1(4)
C34 Co13 Co12 63.1(5)
C3 Co13 Co12 46.7(2)
C29 Co13 Co12 94.9(3)
Co15 Co13 Co12 61.19(5)
C33 Co13 Co14 107.8(4)
C34 Co13 Co14 154.2(4)
C3 Co13 Co14 45.5(2)
C29 Co13 Co14 89.8(3)
Co15 Co13 Co14 57.44(4)
Co12 Co13 Co14 91.20(6)
C33 Co13 Pd91 58.2(4)
C34 Co13 Pd91 116.5(5)
C3 Co13 Pd91 94.1(3)
C29 Co13 Pd91 138.8(4)
Co15 Co13 Pd91 131.14(14)
Co12 Co13 Pd91 122.26(14)
Co14 Co13 Pd91 73.76(13)
C33 Co13 Pd2 118.1(4)
C34 Co13 Pd2 89.2(4)
C3 Co13 Pd2 47.9(2)
C29 Co13 Pd2 147.3(3)
Co15 Co13 Pd2 97.72(5)
Co12 Co13 Pd2 58.26(4)
Co14 Co13 Pd2 73.85(4)
Pd91 Co13 Pd2 64.01(13)
C33 Co13 Pd9 68.4(4)
C34 Co13 Pd9 129.2(5)
C3 Co13 Pd9 81.8(2)
C29 Co13 Pd9 133.2(3)
Co15 Co13 Pd9 116.00(6)
Co12 Co13 Pd9 117.34(6)
Co14 Co13 Pd9 58.69(5)
Pd2 Co13 Pd9 60.83(4)
C35 Co14 C36 93.7(5)
C35 Co14 C3 130.2(5)
C36 Co14 C3 132.6(4)
C35 Co14 C31 94.4(5)
C36 Co14 C31 93.6(5)
C3 Co14 C31 99.0(4)
C35 Co14 Co15 118.5(4)
C36 Co14 Co15 128.7(4)
C3 Co14 Co15 50.9(2)
C31 Co14 Co15 48.6(3)
C35 Co14 Pd5 125.0(4)
C36 Co14 Pd5 64.3(4)
C3 Co14 Pd5 74.6(2)
C31 Co14 Pd5 134.0(3)
Co15 Co14 Pd5 113.99(5)
C35 Co14 Pd9 59.1(4)
C36 Co14 Pd9 110.0(4)
C3 Co14 Pd9 84.4(2)
C31 Co14 Pd9 144.6(3)
Co15 Co14 Pd9 120.53(6)
Pd5 Co14 Pd9 81.07(5)
C35 Co14 Co13 86.2(4)
C36 Co14 Co13 171.3(4)
C3 Co14 Co13 45.1(2)
C31 Co14 Co13 95.1(3)
Co15 Co14 Co13 58.16(4)
Pd5 Co14 Co13 108.82(5)
Pd9 Co14 Co13 62.50(5)
C35 Co14 Co11 174.7(4)
C36 Co14 Co11 91.6(4)
C3 Co14 Co11 44.8(2)
C31 Co14 Co11 85.7(3)
Co15 Co14 Co11 57.95(4)
Pd5 Co14 Co11 57.35(4)
Pd9 Co14 Co11 118.46(5)
Co13 Co14 Co11 88.57(5)
C35 Co14 Pd41 85.5(4)
C36 Co14 Pd41 70.8(4)
C3 Co14 Pd41 93.0(2)
C31 Co14 Pd41 164.3(3)
Co15 Co14 Pd41 143.69(10)
Co13 Co14 Pd41 100.54(9)
Co11 Co14 Pd41 95.84(10)
C28 Co15 C31 100.8(5)
C28 Co15 C29 93.2(4)
C31 Co15 C29 95.5(4)
C28 Co15 C3 156.4(4)
C31 Co15 C3 99.6(4)
C29 Co15 C3 96.5(4)
C28 Co15 C32 80.2(4)
C31 Co15 C32 84.2(4)
C29 Co15 C32 173.3(4)
C3 Co15 C32 90.2(3)
C28 Co15 Co14 151.8(4)
C31 Co15 Co14 51.3(3)
C29 Co15 Co14 94.0(3)
C3 Co15 Co14 48.8(2)
C32 Co15 Co14 91.2(2)
C28 Co15 Co13 136.5(3)
C31 Co15 Co13 102.4(3)
C29 Co15 Co13 48.4(3)
C3 Co15 Co13 48.0(2)
C32 Co15 Co13 138.2(2)
Co14 Co15 Co13 64.41(5)
C28 Co15 Co11 118.3(3)
C31 Co15 Co11 93.1(3)
C29 Co15 Co11 145.0(3)
C3 Co15 Co11 48.6(2)
C32 Co15 Co11 41.6(2)
Co14 Co15 Co11 65.89(5)
Co13 Co15 Co11 96.60(5)
C28 Co15 Co12 111.7(4)
C31 Co15 Co12 145.6(3)
C29 Co15 Co12 93.5(3)
C3 Co15 Co12 46.3(2)
C32 Co15 Co12 90.5(2)
Co14 Co15 Co12 95.09(5)
Co13 Co15 Co12 60.87(5)
Co11 Co15 Co12 62.26(5)
Co1 C1 Co4 92.7(3)
Co1 C1 Co3 165.7(4)
Co4 C1 Co3 90.9(3)
Co1 C1 Co2 90.0(3)
Co4 C1 Co2 165.2(4)
Co3 C1 Co2 83.1(3)
Co1 C1 Co5 80.8(3)
Co4 C1 Co5 83.0(3)
Co3 C1 Co5 85.9(3)
Co2 C1 Co5 83.1(3)
Co1 C1 Pd3 106.8(3)
Co4 C1 Pd3 103.7(3)
Co3 C1 Pd3 85.7(3)
Co2 C1 Pd3 89.4(3)
Co5 C1 Pd3 169.3(4)
Co8 C2 Co7 90.6(3)
Co8 C2 Co9 82.7(3)
Co7 C2 Co9 163.2(4)
Co8 C2 Co6 164.1(4)
Co7 C2 Co6 92.2(3)
Co9 C2 Co6 90.3(3)
Co8 C2 Co10 82.5(3)
Co7 C2 Co10 79.5(3)
Co9 C2 Co10 84.3(3)
Co6 C2 Co10 82.6(3)
Co8 C2 Pd1 94.1(3)
Co7 C2 Pd1 110.4(3)
Co9 C2 Pd1 85.5(3)
Co6 C2 Pd1 99.6(3)
Co10 C2 Pd1 169.6(4)
Co12 C3 Co13 86.6(3)
Co12 C3 Co14 165.2(4)
Co13 C3 Co14 89.4(3)
Co12 C3 Co11 88.3(3)
Co13 C3 Co11 162.7(4)
Co14 C3 Co11 91.3(3)
Co12 C3 Co15 84.9(3)
Co13 C3 Co15 81.4(3)
Co14 C3 Co15 80.4(3)
Co11 C3 Co15 81.7(3)
Co12 C3 Pd2 82.9(3)
Co13 C3 Pd2 88.4(3)
Co14 C3 Pd2 111.3(3)
Co11 C3 Pd2 107.4(4)
Co15 C3 Pd2 164.6(4)
O4 C4 Co5 176.6(10)
O5 C5 Co5 143.4(7)
O5 C5 Co1 136.4(7)
Co5 C5 Co1 80.1(3)
O6 C6 Co2 152.8(10)
O6 C6 Co5 129.4(8)
Co2 C6 Co5 77.1(4)
O7 C7 Co4 152.9(8)
O7 C7 Co5 130.0(7)
Co4 C7 Co5 77.1(3)
O8 C8 Co3 173.2(9)
O9 C9 Co2 142.0(7)
O9 C9 Co3 136.8(7)
Co2 C9 Co3 81.2(3)
O10 C10 Co2 170.4(9)
O10 C10 Pd71 112.4(8)
Co2 C10 Pd71 77.1(4)
O11 C11 Co1 152.0(7)
O11 C11 Pd7 123.4(7)
Co1 C11 Pd7 84.5(3)
O11 C11 Pd71 116.4(7)
Co1 C11 Pd71 91.1(4)
O12 C12 Co1 172.2(8)
O12 C12 Pd4 115.9(7)
Co1 C12 Pd4 71.1(3)
O13 C13 Co4 160.5(7)
O13 C13 Pd4 119.8(7)
Co4 C13 Pd4 79.4(3)
O13 C13 Pd41 113.8(6)
Co4 C13 Pd41 84.6(3)
O14 C14 Co4 151.4(7)
O14 C14 Pd91 116.2(7)
Co4 C14 Pd91 92.0(4)
O14 C14 Pd9 124.2(7)
Co4 C14 Pd9 83.9(3)
O15 C15 Co3 173.2(8)
O16 C16 Co10 179.6(11)
O17 C17 Co6 155.0(9)
O17 C17 Co10 129.2(7)
Co6 C17 Co10 75.8(4)
O18 C18 Co9 176.1(8)
O19 C19 Co10 142.4(8)
O19 C19 Co7 138.3(7)
Co10 C19 Co7 79.2(3)
O20 C20 Co8 148.6(9)
O20 C20 Co10 133.5(8)
Co8 C20 Co10 77.9(3)
O21 C21 Co6 155.8(8)
O21 C21 Pd71 114.4(7)
Co6 C21 Pd71 88.8(4)
O21 C21 Pd7 122.6(7)
Co6 C21 Pd7 77.9(4)
O22 C22 Co6 155.9(8)
O22 C22 Pd61 111.5(7)
Co6 C22 Pd61 91.8(4)
O22 C22 Pd6 121.0(7)
Co6 C22 Pd6 82.6(4)
O23 C23 Co9 173.8(8)
O24 C24 Co8 144.6(8)
O24 C24 Co9 135.7(7)
Co8 C24 Co9 79.8(4)
O25 C25 Co8 169.7(11)
O25 C25 Pd81 112.3(9)
Co8 C25 Pd81 77.8(4)
O26 C26 Co7 152.2(8)
O26 C26 Pd8 124.6(8)
Co7 C26 Pd8 83.0(4)
O26 C26 Pd81 118.2(7)
Co7 C26 Pd81 89.4(4)
O27 C27 Co7 167.9(9)
O27 C27 Pd6 118.5(8)
Co7 C27 Pd6 73.5(3)
O28 C28 Co15 178.4(10)
O29 C29 Co13 140.4(9)
O29 C29 Co15 138.2(9)
Co13 C29 Co15 81.4(4)
O30 C30 Co12 175.4(9)
O31 C31 Co15 143.4(9)
O31 C31 Co14 136.3(8)
Co15 C31 Co14 80.2(4)
O32 C32 Co11 162.8(9)
O32 C32 Co15 125.8(7)
Co11 C32 Co15 71.3(3)
O33 C33 Co13 165.1(12)
O33 C33 Pd91 113.7(9)
Co13 C33 Pd91 81.1(5)
O34 C34 Co13 156.0(13)
O34 C34 Co12 128.7(11)
Co13 C34 Co12 74.8(5)
O35 C35 Co14 159.8(10)
O35 C35 Pd9 120.6(8)
Co14 C35 Pd9 79.5(4)
O36 C36 Co14 166.5(11)
O36 C36 Pd5 118.9(9)
Co14 C36 Pd5 74.6(4)
O37 C37 Co11 160.8(8)
O37 C37 Pd5 119.2(7)
Co11 C37 Pd5 79.4(4)
O37 C37 Pd51 110.7(8)
Co11 C37 Pd51 88.0(4)
O38 C38 Co11 149.9(9)
O38 C38 Pd81 115.8(8)
Co11 C38 Pd81 90.6(4)
O38 C38 Pd8 120.0(8)
Co11 C38 Pd8 80.8(4)
O39 C39 Co12 172.8(9)
O40 C40 Pd4 132.9(7)
O40 C40 Pd5 130.9(8)
Pd4 C40 Pd5 79.4(3)
O40 C40 Pd6 134.1(8)
Pd4 C40 Pd6 79.2(3)
Pd5 C40 Pd6 78.7(3)
O40 C40 Pd41 136.5(8)
O40 C40 Pd61 138.5(8)
Pd41 C40 Pd61 74.1(3)
O40 C40 Pd51 134.7(7)
Pd41 C40 Pd51 72.3(3)
Pd61 C40 Pd51 72.5(3)
O41 C41 Pd3 131.8(6)
O41 C41 Pd1 134.2(6)
Pd3 C41 Pd1 81.7(3)
O41 C41 Pd2 130.5(7)
Pd3 C41 Pd2 79.0(3)
Pd1 C41 Pd2 78.7(3)
C102 P1 C101 109.1(4)
C102 P1 C114 108.9(3)
C101 P1 C114 109.3(4)
C102 P1 C108 109.6(3)
C101 P1 C108 108.5(4)
C114 P1 C108 111.3(3)
P1 C101 H10A 109.5
P1 C101 H10B 109.5
H10A C101 H10B 109.5
P1 C101 H10C 109.5
H10A C101 H10C 109.5
H10B C101 H10C 109.5
C103 C102 C107 120.0
C103 C102 P1 119.4(4)
C107 C102 P1 120.6(3)
C102 C103 C104 120.0
C102 C103 H103 120.0
C104 C103 H103 120.0
C103 C104 C105 120.0
C103 C104 H104 120.0
C105 C104 H104 120.0
C104 C105 C106 120.0
C104 C105 H105 120.0
C106 C105 H105 120.0
C107 C106 C105 120.0
C107 C106 H106 120.0
C105 C106 H106 120.0
C106 C107 C102 120.0
C106 C107 H107 120.0
C102 C107 H107 120.0
C109 C108 C113 120.0
C109 C108 P1 118.7(3)
C113 C108 P1 121.3(3)
C110 C109 C108 120.0
C110 C109 H109 120.0
C108 C109 H109 120.0
C109 C110 C111 120.0
C109 C110 H110 120.0
C111 C110 H110 120.0
C112 C111 C110 120.0
C112 C111 H111 120.0
C110 C111 H111 120.0
C113 C112 C111 120.0
C113 C112 H112 120.0
C111 C112 H112 120.0
C112 C113 C108 120.0
C112 C113 H113 120.0
C108 C113 H113 120.0
C115 C114 C119 120.0
C115 C114 P1 119.9(3)
C119 C114 P1 120.0(3)
C116 C115 C114 120.0
C116 C115 H115 120.0
C114 C115 H115 120.0
C115 C116 C117 120.0
C115 C116 H116 120.0
C117 C116 H116 120.0
C118 C117 C116 120.0
C118 C117 H117 120.0
C116 C117 H117 120.0
C117 C118 C119 120.0
C117 C118 H118 120.0
C119 C118 H118 120.0
C118 C119 C114 120.0
C118 C119 H119 120.0
C114 C119 H119 120.0
C202 P2 C201 107.9(5)
C202 P2 C214 112.1(5)
C201 P2 C214 107.9(4)
C202 P2 C208 108.5(4)
C201 P2 C208 111.1(4)
C214 P2 C208 109.4(3)
P2 C201 H20A 109.5
P2 C201 H20B 109.5
H20A C201 H20B 109.5
P2 C201 H20C 109.5
H20A C201 H20C 109.5
H20B C201 H20C 109.5
C203 C202 C207 120.0
C203 C202 P2 120.2(7)
C207 C202 P2 119.7(7)
C204 C203 C202 120.0
C204 C203 H203 120.0
C202 C203 H203 120.0
C205 C204 C203 120.0
C205 C204 H204 120.0
C203 C204 H204 120.0
C204 C205 C206 120.0
C204 C205 H205 120.0
C206 C205 H205 120.0
C207 C206 C205 120.0
C207 C206 H206 120.0
C205 C206 H206 120.0
C206 C207 C202 120.0
C206 C207 H207 120.0
C202 C207 H207 120.0
C209 C208 C213 120.0
C209 C208 P2 120.6(4)
C213 C208 P2 119.4(4)
C210 C209 C208 120.0
C210 C209 H209 120.0
C208 C209 H209 120.0
C211 C210 C209 120.0
C211 C210 H210 120.0
C209 C210 H210 120.0
C210 C211 C212 120.0
C210 C211 H211 120.0
C212 C211 H211 120.0
C211 C212 C213 120.0
C211 C212 H212 120.0
C213 C212 H212 120.0
C212 C213 C208 120.0
C212 C213 H213 120.0
C208 C213 H213 120.0
C215 C214 C219 120.0
C215 C214 P2 119.6(4)
C219 C214 P2 120.4(4)
C214 C215 C216 120.0
C214 C215 H215 120.0
C216 C215 H215 120.0
C217 C216 C215 120.0
C217 C216 H216 120.0
C215 C216 H216 120.0
C216 C217 C218 120.0
C216 C217 H217 120.0
C218 C217 H217 120.0
C219 C218 C217 120.0
C219 C218 H218 120.0
C217 C218 H218 120.0
C218 C219 C214 120.0
C218 C219 H219 120.0
C214 C219 H219 120.0
Cl2 C301 Cl1 99(2)
Cl2 C301 H30A 111.9
Cl1 C301 H30A 111.9
Cl2 C301 H30B 111.9
Cl1 C301 H30B 111.9
H30A C301 H30B 109.6
Cl21 C311 Cl11 108.4(16)
Cl21 C311 H31A 110.0
Cl11 C311 H31A 110.0
Cl21 C311 H31B 110.0
Cl11 C311 H31B 110.0
H31A C311 H31B 108.4
Cl3 C401 Cl4 110.6(10)
Cl3 C401 H40A 109.5
Cl4 C401 H40A 109.5
Cl3 C401 H40B 109.5
Cl4 C401 H40B 109.5
H40A C401 H40B 108.1
Cl5 C501 Cl6 154(2)
Cl5 C501 H50A 97.9
Cl6 C501 H50A 97.9
Cl5 C501 H50B 97.9
Cl6 C501 H50B 97.9
H50A C501 H50B 103.7

loop_
_geom_bond_atom_site_label_1
_geom_bond_atom_site_label_2
_geom_bond_distance
Pd1 C2 2.008(7)
Pd1 C41 2.092(8)
Pd1 Co9 2.6656(12)
Pd1 Pd2 2.6907(8)
Pd1 Pd3 2.7267(7)
Pd1 Pd6 2.7756(10)
Pd1 Pd71 2.791(8)
Pd1 Pd8 2.8190(13)
Pd1 Co8 2.8549(11)
Pd1 Pd81 2.856(7)
Pd1 Pd7 2.8660(14)
Pd1 Pd61 2.910(4)
Pd2 C3 2.033(7)
Pd2 C41 2.151(8)
Pd2 Co12 2.6008(13)
Pd2 Pd3 2.6876(8)
Pd2 Pd81 2.715(7)
Pd2 Co13 2.7393(13)
Pd2 Pd5 2.7699(9)
Pd2 Pd9 2.7911(13)
Pd2 Pd8 2.8553(14)
Pd2 Pd91 2.876(6)
Pd2 Pd51 2.893(4)
Pd3 C1 2.018(7)
Pd3 C41 2.075(7)
Pd3 Co3 2.6729(11)
Pd3 Pd91 2.763(6)
Pd3 Pd7 2.7652(15)
Pd3 Co2 2.7658(11)
Pd3 Pd4 2.7689(9)
Pd3 Pd71 2.769(8)
Pd3 Pd9 2.8593(13)
Pd3 Pd41 2.910(4)
Pd4 C40 2.058(8)
Pd4 C13 2.179(8)
Pd4 Co4 2.5785(12)
Pd4 C12 2.619(9)
Pd4 Co1 2.6515(13)
Pd4 Pd5 2.6614(10)
Pd4 Pd6 2.6664(11)
Pd4 Pd9 2.9410(16)
Pd5 C40 2.106(8)
Pd5 C37 2.211(9)
Pd5 C36 2.458(12)
Pd5 Co11 2.5825(13)
Pd5 Co14 2.6312(15)
Pd5 Pd6 2.6833(11)
Pd5 Pd8 2.9233(15)
Pd6 C40 2.124(9)
Pd6 C22 2.170(10)
Pd6 C27 2.437(10)
Pd6 Co7 2.5890(13)
Pd6 Co6 2.6555(13)
Pd6 Pd7 2.9408(16)
Pd7 C11 2.093(8)
Pd7 C21 2.248(10)
Pd7 Co6 2.5870(18)
Pd7 Co1 2.6431(17)
Pd7 Co2 2.8144(17)
Pd8 C26 2.156(9)
Pd8 C38 2.222(9)
Pd8 Co7 2.6462(16)
Pd8 Co11 2.6649(16)
Pd8 Co8 2.7527(16)
Pd9 C14 2.111(8)
Pd9 C35 2.332(12)
Pd9 Co4 2.6417(15)
Pd9 Co14 2.6717(18)
Pd9 Co13 2.7738(16)
Pd41 C40 2.224(9)
Pd41 C13 2.400(9)
Pd41 Pd51 2.656(7)
Pd41 Pd61 2.696(6)
Pd41 Pd91 2.817(7)
Pd41 Co14 2.873(5)
Pd41 Co4 2.882(5)
Pd51 C37 2.238(10)
Pd51 C40 2.275(10)
Pd51 Pd61 2.676(7)
Pd51 Pd81 2.728(8)
Pd51 Co11 2.823(5)
Pd51 Co7 2.872(6)
Pd61 C22 2.164(10)
Pd61 C40 2.250(10)
Pd61 Pd71 2.805(7)
Pd61 Co6 2.883(5)
Pd61 Co1 2.909(5)
Pd71 C21 2.119(12)
Pd71 C10 2.350(12)
Pd71 C11 2.423(11)
Pd71 Co2 2.608(8)
Pd71 Co6 2.774(7)
Pd71 Co1 3.065(8)
Pd81 C38 2.039(11)
Pd81 C25 2.396(13)
Pd81 C26 2.627(11)
Pd81 Co8 2.657(7)
Pd81 Co11 2.781(7)
Pd81 Co12 2.882(7)
Pd91 C14 2.011(10)
Pd91 C33 2.311(14)
Pd91 Co13 2.686(6)
Pd91 Co4 2.766(6)
Pd91 Co3 3.056(6)
Co1 C12 1.796(9)
Co1 C11 1.829(9)
Co1 C1 1.897(7)
Co1 C5 1.964(8)
Co1 Co5 2.4914(14)
Co1 Co2 2.6956(14)
Co1 Co4 2.7508(15)
Co2 C10 1.769(10)
Co2 C6 1.827(9)
Co2 C1 1.914(7)
Co2 C9 1.932(8)
Co2 Co3 2.5365(14)
Co2 Co5 2.5602(15)
Co3 C8 1.793(9)
Co3 C15 1.801(10)
Co3 C1 1.912(7)
Co3 C9 1.967(8)
Co3 Co5 2.6294(15)
Co3 Co4 2.7199(14)
Co4 C14 1.830(9)
Co4 C13 1.839(9)
Co4 C7 1.842(9)
Co4 C1 1.904(7)
Co4 Co5 2.5522(15)
Co5 C4 1.781(9)
Co5 C5 1.905(9)
Co5 C1 1.946(7)
Co5 C7 2.223(9)
Co5 C6 2.248(11)
Co6 C17 1.815(9)
Co6 C21 1.836(10)
Co6 C22 1.837(10)
Co6 C2 1.918(7)
Co6 Co10 2.5622(15)
Co6 Co9 2.7177(16)
Co6 Co7 2.7558(14)
Co7 C27 1.804(10)
Co7 C26 1.819(10)
Co7 C2 1.908(7)
Co7 C19 1.963(9)
Co7 Co10 2.4780(15)
Co7 Co8 2.6996(15)
Co8 C25 1.765(11)
Co8 C20 1.853(9)
Co8 C2 1.890(7)
Co8 C24 1.902(9)
Co8 Co9 2.5149(15)
Co8 Co10 2.5424(16)
Co9 C18 1.787(9)
Co9 C23 1.797(9)
Co9 C2 1.917(7)
Co9 C24 2.017(9)
Co9 Co10 2.6058(15)
Co10 C16 1.761(9)
Co10 C19 1.925(9)
Co10 C2 1.965(7)
Co10 C20 2.174(11)
Co10 C17 2.307(10)
Co11 C32 1.788(9)
Co11 C37 1.802(10)
Co11 C38 1.871(10)
Co11 C3 1.935(8)
Co11 Co15 2.5509(16)
Co11 Co12 2.6661(19)
Co11 Co14 2.7470(16)
Co12 C30 1.747(10)
Co12 C39 1.797(10)
Co12 C3 1.892(7)
Co12 C34 2.400(14)
Co12 Co13 2.597(2)
Co12 Co15 2.6055(17)
Co13 C33 1.775(11)
Co13 C34 1.802(13)
Co13 C3 1.895(8)
Co13 C29 1.907(10)
Co13 Co15 2.5198(16)
Co13 Co14 2.6752(16)
Co14 C35 1.794(10)
Co14 C36 1.795(11)
Co14 C3 1.907(7)
Co14 C31 1.980(9)
Co14 Co15 2.5000(16)
Co15 C28 1.762(10)
Co15 C31 1.902(10)
Co15 C29 1.956(10)
Co15 C3 1.967(7)
Co15 C32 2.481(10)
C4 O4 1.132(10)
C5 O5 1.149(10)
C6 O6 1.146(10)
C7 O7 1.141(10)
C8 O8 1.139(10)
C9 O9 1.162(9)
C10 O10 1.144(11)
C11 O11 1.150(10)
C12 O12 1.142(10)
C13 O13 1.144(10)
C14 O14 1.165(10)
C15 O15 1.115(10)
C16 O16 1.128(10)
C17 O17 1.139(10)
C18 O18 1.132(10)
C19 O19 1.145(10)
C20 O20 1.147(10)
C21 O21 1.153(10)
C22 O22 1.163(11)
C23 O23 1.123(10)
C24 O24 1.148(10)
C25 O25 1.139(11)
C26 O26 1.151(10)
C27 O27 1.130(10)
C28 O28 1.128(11)
C29 O29 1.144(11)
C30 O30 1.144(11)
C31 O31 1.152(11)
C32 O32 1.148(10)
C33 O33 1.143(12)
C34 O34 1.157(14)
C35 O35 1.155(12)
C36 O36 1.129(12)
C37 O37 1.154(11)
C38 O38 1.138(11)
C39 O39 1.122(11)
C40 O40 1.134(9)
C41 O41 1.156(9)
P1 C102 1.779(5)
P1 C101 1.782(9)
P1 C114 1.783(4)
P1 C108 1.790(5)
C101 H10A 0.9600
C101 H10B 0.9600
C101 H10C 0.9600
C102 C103 1.3900
C102 C107 1.3900
C103 C104 1.3900
C103 H103 0.9300
C104 C105 1.3900
C104 H104 0.9300
C105 C106 1.3900
C105 H105 0.9300
C106 C107 1.3900
C106 H106 0.9300
C107 H107 0.9300
C108 C109 1.3900
C108 C113 1.3900
C109 C110 1.3900
C109 H109 0.9300
C110 C111 1.3900
C110 H110 0.9300
C111 C112 1.3900
C111 H111 0.9300
C112 C113 1.3900
C112 H112 0.9300
C113 H113 0.9300
C114 C115 1.3900
C114 C119 1.3900
C115 C116 1.3900
C115 H115 0.9300
C116 C117 1.3900
C116 H116 0.9300
C117 C118 1.3900
C117 H117 0.9300
C118 C119 1.3900
C118 H118 0.9300
C119 H119 0.9300
P2 C202 1.749(8)
P2 C201 1.760(10)
P2 C214 1.783(6)
P2 C208 1.785(5)
C201 H20A 0.9600
C201 H20B 0.9600
C201 H20C 0.9600
C202 C203 1.3900
C202 C207 1.3900
C203 C204 1.3900
C203 H203 0.9300
C204 C205 1.3900
C204 H204 0.9300
C205 C206 1.3900
C205 H205 0.9300
C206 C207 1.3900
C206 H206 0.9300
C207 H207 0.9300
C208 C209 1.3900
C208 C213 1.3900
C209 C210 1.3900
C209 H209 0.9300
C210 C211 1.3900
C210 H210 0.9300
C211 C212 1.3900
C211 H211 0.9300
C212 C213 1.3900
C212 H212 0.9300
C213 H213 0.9300
C214 C215 1.3900
C214 C219 1.3900
C215 C216 1.3900
C215 H215 0.9300
C216 C217 1.3900
C216 H216 0.9300
C217 C218 1.3900
C217 H217 0.9300
C218 C219 1.3900
C218 H218 0.9300
C219 H219 0.9300
C301 Cl2 1.76(2)
C301 Cl1 1.79(2)
C301 H30A 0.9700
C301 H30B 0.9700
C311 Cl21 1.752(19)
C311 Cl11 1.770(19)
C311 H31A 0.9700
C311 H31B 0.9700
C401 Cl3 1.703(15)
C401 Cl4 1.807(16)
C401 H40A 0.9700
C401 H40B 0.9700
C501 Cl5 1.705(15)
C501 Cl6 1.742(14)
C501 H50A 0.9700
C501 H50B 0.9700
